data_1574890
loop_
_publ_author_name
'Hu, Yaning'
'Li, Tong'
'Su, Taotao'
'Shi, Wudi'
'Yu, Yabing'
'Li, Beibei'
'Li, Meng-Hua'
'Zhang, Sheng'
'Xu, Yuan-Qing'
'Liu, Qi'
'Wu, Di'
'Xu, Youzhi'

_publ_section_title
;
 Crown ether-cycloparaphenylene hybrid multimacrocycles: insights into
 supramolecular gas sensing and biological potential.
;
_journal_issue 28
_journal_name_full 'Chemical science'
_journal_page_first 13115
_journal_page_last 13121
_journal_paper_doi 10.1039/d5sc03476k
_journal_volume 16
_journal_year 2025
_chemical_formula_moiety '1(C66 H58 O8), 0.5(C7 H7), 1.5(C7 H8)'
_chemical_formula_sum 'C80 H73.5 O8'
_chemical_formula_weight 1162.88
_space_group_crystal_system monoclinic
_space_group_IT_number 14
_space_group_name_Hall '-P 2ybc'
_space_group_name_H-M_alt 'P 1 21/c 1'
_atom_sites_solution_hydrogens geom
_atom_sites_solution_primary dual
_audit_block_doi 10.5517/ccdc.csd.cc2lbmcy
_audit_creation_date 2024-03-04
_audit_creation_method
;
Olex2 1.5
(compiled 2023.08.24 svn.re1ec1418 for OlexSys, GUI svn.r6817)
;
_audit_update_record
;
2024-10-24 deposited with the CCDC.	2025-06-18 downloaded from the CCDC.
;
_cell_angle_alpha 90
_cell_angle_beta 106.434(3)
_cell_angle_gamma 90
_cell_formula_units_Z 8
_cell_length_a 21.9739(14)
_cell_length_b 21.8794(13)
_cell_length_c 27.0805(16)
_cell_measurement_reflns_used 12422
_cell_measurement_temperature 150.00
_cell_measurement_theta_max 65.285
_cell_measurement_theta_min 2.096
_cell_volume 12487.7(13)
_computing_molecular_graphics 'Olex2 1.5 (Dolomanov et al., 2009)'
_computing_publication_material 'Olex2 1.5 (Dolomanov et al., 2009)'
_computing_structure_refinement 'SHELXL 2016/6 (Sheldrick, 2015)'
_computing_structure_solution 'SHELXT 2018/2 (Sheldrick, 2018)'
_diffrn_ambient_temperature 150.00
_diffrn_detector 'Bruker APEX2 area detector'
_diffrn_detector_area_resol_mean 7.9
_diffrn_detector_type 'CCD area detector'
_diffrn_measured_fraction_theta_full 0.995
_diffrn_measured_fraction_theta_max 0.995
_diffrn_measurement_device 'three-circle diffractometer'
_diffrn_measurement_device_type 'Bruker APEX2 microsource'
_diffrn_measurement_method '\w and \f scans'
_diffrn_radiation_monochromator 'mirror optics'
_diffrn_radiation_probe x-ray
_diffrn_radiation_type CuK\a
_diffrn_radiation_wavelength 1.54184
_diffrn_reflns_av_R_equivalents 0.1008
_diffrn_reflns_av_unetI/netI 0.0833
_diffrn_reflns_Laue_measured_fraction_full 0.995
_diffrn_reflns_Laue_measured_fraction_max 0.995
_diffrn_reflns_limit_h_max 16
_diffrn_reflns_limit_h_min -25
_diffrn_reflns_limit_k_max 25
_diffrn_reflns_limit_k_min -23
_diffrn_reflns_limit_l_max 31
_diffrn_reflns_limit_l_min -30
_diffrn_reflns_number 112251
_diffrn_reflns_point_group_measured_fraction_full 0.995
_diffrn_reflns_point_group_measured_fraction_max 0.995
_diffrn_reflns_theta_full 65.285
_diffrn_reflns_theta_max 65.285
_diffrn_reflns_theta_min 2.096
_diffrn_source 'microfocus sealed X-ray tube'
_diffrn_source_type 'Incoatec I\ms'
_exptl_absorpt_coefficient_mu 0.620
_exptl_absorpt_correction_T_max 0.1621
_exptl_absorpt_correction_T_min 0.0635
_exptl_absorpt_correction_type multi-scan
_exptl_absorpt_process_details
;
 SADABS 2016/2: Krause, L., Herbst-Irmer, R., Sheldrick G.M. & Stalke D.,
 J. Appl. Cryst. 48 (2015) 3-10
;
_exptl_crystal_colour 'clear yellowish yellow'
_exptl_crystal_colour_lustre clear
_exptl_crystal_colour_modifier yellowish
_exptl_crystal_colour_primary yellow
_exptl_crystal_density_diffrn 1.237
_exptl_crystal_description block
_exptl_crystal_F_000 4940
_exptl_crystal_size_max 0.22
_exptl_crystal_size_mid 0.16
_exptl_crystal_size_min 0.14
_refine_diff_density_max 0.779
_refine_diff_density_min -0.501
_refine_diff_density_rms 0.070
_refine_ls_extinction_method none
_refine_ls_goodness_of_fit_ref 1.256
_refine_ls_hydrogen_treatment constr
_refine_ls_matrix_type full
_refine_ls_number_parameters 1597
_refine_ls_number_reflns 21290
_refine_ls_number_restraints 170
_refine_ls_restrained_S_all 1.277
_refine_ls_R_factor_all 0.1527
_refine_ls_R_factor_gt 0.1140
_refine_ls_shift/su_max 0.000
_refine_ls_shift/su_mean 0.000
_refine_ls_structure_factor_coef Fsqd
_refine_ls_weighting_details 'w=1/[\s^2^(Fo^2^)+(0.2000P)^2^] where P=(Fo^2^+2Fc^2^)/3'
_refine_ls_weighting_scheme calc
_refine_ls_wR_factor_gt 0.3217
_refine_ls_wR_factor_ref 0.3659
_reflns_Friedel_coverage 0.000
_reflns_number_gt 12422
_reflns_number_total 21290
_reflns_threshold_expression 'I > 2\s(I)'
_cod_data_source_file d5sc03476k2.cif
_cod_data_source_block m13194_0m
_cod_depositor_comments 'Adding full bibliography for 1574889--1574890.cif.'
_cod_original_formula_sum 'C80 H73.50 O8'
_cod_database_code 1574890
_shelx_shelxl_version_number 2016/6
_shelx_space_group_comment
;
The symmetry employed for this shelxl refinement is uniquely defined
by the following loop, which should always be used as a source of
symmetry information in preference to the above space-group names.
They are only intended as comments.
;
_shelx_estimated_absorpt_t_max 0.918
_shelx_estimated_absorpt_t_min 0.876
_olex2_refinement_description
;
1. Fixed Uiso
 At 1.2 times of:
  All C(H) groups, All C(H,H) groups, All C(H,H,H,H) groups
 At 1.5 times of:
  All C(H,H,H) groups
2. Restrained distances
 O00G-C04G \\sim O00G-C3
 with sigma of 0.02
 C03M-C04G \\sim C03M-C3
 with sigma of 0.02
3. Uiso/Uaniso restraints and constraints
C04A \\sim C049 \\sim C04B \\sim C03W \\sim C03I \\sim C044 \\sim C2: within 2A
with sigma of 0.01 and sigma for terminal atoms of 0.02 within 2A
Uanis(C2) \\sim Ueq, Uanis(C049) \\sim Ueq, Uanis(C044) \\sim Ueq, Uanis(C03I)
\\sim Ueq, Uanis(C03W) \\sim Ueq, Uanis(C04B) \\sim Ueq, Uanis(C04A) \\sim Ueq:
with sigma of 0.01 and sigma for terminal atoms of 0.02
Uanis(C04I) \\sim Ueq, Uanis(C04Q) \\sim Ueq, Uanis(C04U) \\sim Ueq,
Uanis(C04O) \\sim Ueq, Uanis(C04M) \\sim Ueq, Uanis(C04H) \\sim Ueq,
Uanis(C04V) \\sim Ueq: with sigma of 0.01 and sigma for terminal atoms of 0.02
Uanis(C04P) \\sim Ueq, Uanis(C04K) \\sim Ueq, Uanis(C04R) \\sim Ueq,
Uanis(C04T) \\sim Ueq, Uanis(C04S) \\sim Ueq, Uanis(C04L) \\sim Ueq,
Uanis(C04N) \\sim Ueq: with sigma of 0.01 and sigma for terminal atoms of 0.02
4. Others
 Sof(H03F)=Sof(H03G)=Sof(C3)=Sof(H3A)=Sof(H3B)=1-FVAR(1)
 Sof(H03C)=Sof(H03D)=Sof(C04G)=Sof(H04M)=Sof(H04N)=FVAR(1)
 Fixed Sof: C2(0.5) H2A(0.5) H2B(0.5) H2C(0.5) C1(0.5) H1A(0.5) H1B(0.5)
 H1C(0.5)
5.a Secondary CH2 refined with riding coordinates:
 C02B(H02G,H02H), C02G(H02I,H02J), C02S(H02L,H02N), C02Z(H02B,H02D), C03A(H03A,
 H03B), C03B(H03M,H03N), C03C(H03O,H03P), C03G(H03T,H03U), C03J(H03V,H03W),
 C03K(H03X,H03Y), C03M(H03C,H03D), C03M(H03F,H03G), C03O(H03I,H03J), C03R(H2,H),
  C03Y(H4,HA), C03Z(H03K,H03L), C042(H04A,H04B), C045(H04C,H04D), C046(H04O,
 H04P), C048(H04E,H04F), C04C(H04G,H04H), C04D(H04Q,H04R), C04E(H04I,H04J),
 C04F(H04K,H04L), C04G(H04M,H04N), C3(H3A,H3B)
5.b Aromatic/amide H refined with riding coordinates:
 C00F(H00F), C00H(H00H), C00J(H00J), C00O(H00O), C00Q(H00Q), C00R(H00R),
 C00U(H00U), C00X(H00X), C010(H010), C012(H012), C015(H015), C016(H016),
 C017(H017), C01A(H01A), C01E(H01E), C01F(H01F), C01H(H01H), C01J(H01J),
 C01K(H01K), C01M(H01M), C01O(H01O), C01P(H01P), C01R(H01R), C01S(H01S),
 C01T(H01T), C01U(H01U), C01X(H01X), C01Y(H01Y), C021(H021), C022(H022),
 C023(H023), C024(H024), C026(H026), C028(H028), C02A(H02A), C02C(H02C),
 C02E(H02E), C02F(H02F), C02H(H02K), C02M(H02M), C02P(H02P), C02Q(H02Q),
 C02R(H02R), C02T(H02T), C02U(H02U), C02V(H02V), C02W(H02W), C02X(H02X),
 C02Y(H02Y), C030(H030), C031(H031), C032(H032), C033(H033), C034(H034),
 C035(H035), C037(H037), C038(H038), C039(H039), C03D(H03Q), C03E(H03E),
 C03F(H03R), C03H(H03H), C03I(H5), C03L(H03Z), C03N(H03), C03P(H1), C03S(H03S),
 C03T(H3), C03V(H7), C03W(H6), C03X(H8), C040(H040), C041(H041), C043(H043),
 C044(H044), C047(H047), C04B(H04S), C04H(H04W), C04M(H04X), C04O(H04Y),
 C04U(H04Z), C04Q(H04), C04L(H10), C04N(H11), C04R(H13), C04S(H14), C04T(H15)
5.c Fitted hexagon refined as free rotating group:
 C04I(C04H,C04M,C04O,C04U,C04Q)
5.d Idealised Me refined as rotating group:
 C04J(H04T,H04U,H04V), C04P(H12,HB,HC), C04V(H9,HD,HE), C2(H2A,H2B,H2C),
 C1(H1A,H1B,H1C)
;
_olex2_submission_special_instructions 'No special instructions were received'

loop_
_space_group_symop_operation_xyz
'x, y, z'
'-x, y+1/2, -z+1/2'
'-x, -y, -z'
'x, -y-1/2, z-1/2'

loop_
_atom_site_label
_atom_site_type_symbol
_atom_site_fract_x
_atom_site_fract_y
_atom_site_fract_z
_atom_site_U_iso_or_equiv
_atom_site_adp_type
_atom_site_occupancy
_atom_site_site_symmetry_order
_atom_site_calc_flag
_atom_site_refinement_flags_posn
_atom_site_refinement_flags_adp
_atom_site_refinement_flags_occupancy
_atom_site_disorder_assembly
_atom_site_disorder_group
O001 O 0.40193(14) 0.23971(14) 0.34738(11) 0.0726(7) Uani 1 1 d . . . . .
O002 O 0.07826(15) 0.25701(14) 0.15930(12) 0.0744(7) Uani 1 1 d . . . . .
O003 O 0.15115(15) 0.31967(16) 0.23799(12) 0.0788(8) Uani 1 1 d . . . . .
O004 O 0.33038(13) 0.29550(15) 0.26511(11) 0.0746(8) Uani 1 1 d . . . . .
O005 O 0.32526(16) -0.10028(16) 0.22015(13) 0.0848(9) Uani 1 1 d . . . . .
O006 O 0.28663(18) -0.04671(16) 0.13189(13) 0.0888(9) Uani 1 1 d . . . . .
O007 O 0.19235(17) -0.08658(16) 0.28290(14) 0.0880(9) Uani 1 1 d . . . . .
O008 O 0.28825(17) 0.19822(17) 0.18390(14) 0.0888(9) Uani 1 1 d . . . . .
O009 O 0.42552(18) -0.03702(17) 0.29620(14) 0.0921(10) Uani 1 1 d . . . . .
O00A O 0.09636(19) -0.02060(17) 0.20577(14) 0.0945(10) Uani 1 1 d . . . . .
O00B O 0.45641(16) 0.09541(16) 0.30956(13) 0.0852(9) Uani 1 1 d . . . . .
O00C O 0.04477(17) 0.10709(16) 0.20015(15) 0.0920(10) Uani 1 1 d . . . . .
O00D O 0.27589(18) 0.08874(19) 0.10960(15) 0.0984(11) Uani 1 1 d . . . . .
O00E O 0.2481(3) -0.03505(18) 0.37403(16) 0.1154(14) Uani 1 1 d . . . . .
C00F C -0.0409(2) 0.3598(2) 0.18588(18) 0.0757(11) Uani 1 1 d . . . . .
H00F H -0.085563 0.365802 0.176212 0.091 Uiso 1 1 calc R U . . .
O00G O 0.1857(2) 0.2067(2) 0.29860(19) 0.1120(13) Uani 1 1 d D . . . .
C00H C 0.5230(2) 0.3351(2) 0.31369(18) 0.0740(11) Uani 1 1 d . . . . .
H00H H 0.567723 0.340007 0.322625 0.089 Uiso 1 1 calc R U . . .
C00I C -0.0150(2) 0.3168(2) 0.15961(17) 0.0717(11) Uani 1 1 d . . . . .
C00J C 0.4850(2) 0.3664(2) 0.27245(17) 0.0730(11) Uani 1 1 d . . . . .
H00J H 0.504224 0.392990 0.253499 0.088 Uiso 1 1 calc R U . . .
C00K C 0.3818(2) 0.4134(2) 0.23077(16) 0.0719(11) Uani 1 1 d . . . . .
C00L C 0.1012(2) 0.4403(2) 0.26724(17) 0.0747(11) Uani 1 1 d . . . . .
C00M C 0.1380(2) 0.5647(2) 0.27813(17) 0.0747(11) Uani 1 1 d . . . . .
C00N C 0.0492(2) 0.3021(2) 0.18120(17) 0.0708(10) Uani 1 1 d . . . . .
C00O C 0.5480(2) 0.3099(2) 0.48551(18) 0.0753(11) Uani 1 1 d . . . . .
H00O H 0.529354 0.320177 0.512048 0.090 Uiso 1 1 calc R U . . .
C00P C 0.0631(2) 0.3869(2) 0.24198(16) 0.0729(11) Uani 1 1 d . . . . .
C00Q C -0.0032(2) 0.3933(2) 0.22525(18) 0.0771(12) Uani 1 1 d . . . . .
H00Q H -0.022676 0.422295 0.242100 0.092 Uiso 1 1 calc R U . . .
C00R C 0.1490(2) 0.4626(3) 0.24699(18) 0.0782(12) Uani 1 1 d . . . . .
H00R H 0.169971 0.435595 0.229686 0.094 Uiso 1 1 calc R U . . .
C00S C 0.6143(2) 0.3070(2) 0.49712(17) 0.0721(10) Uani 1 1 d . . . . .
C00T C 0.0881(2) 0.3357(2) 0.22199(17) 0.0714(11) Uani 1 1 d . . . . .
C00U C -0.1556(2) 0.2961(2) 0.04373(19) 0.0780(12) Uani 1 1 d . . . . .
H00U H -0.199555 0.286727 0.035877 0.094 Uiso 1 1 calc R U . . .
C00V C 0.4316(2) 0.2813(2) 0.32263(17) 0.0710(10) Uani 1 1 d . . . . .
C00W C 0.3930(2) 0.3122(2) 0.27983(16) 0.0686(10) Uani 1 1 d . . . . .
C00X C 0.5091(2) 0.2981(2) 0.43679(17) 0.0732(11) Uani 1 1 d . . . . .
H00X H 0.464343 0.300359 0.430518 0.088 Uiso 1 1 calc R U . . .
C00Y C 0.4960(2) 0.2958(2) 0.34276(16) 0.0712(10) Uani 1 1 d . . . . .
C00Z C 0.6549(2) 0.3416(2) 0.54111(17) 0.0748(11) Uani 1 1 d . . . . .
C010 C -0.1173(2) 0.2879(2) 0.0934(2) 0.0803(12) Uani 1 1 d . . . . .
H010 H -0.135579 0.273591 0.119157 0.096 Uiso 1 1 calc R U . . .
O011 O 0.2154(2) 0.0896(2) 0.3597(2) 0.1253(15) Uani 1 1 d . . . . .
C012 C 0.6377(2) 0.2820(2) 0.45863(18) 0.0809(12) Uani 1 1 d . . . . .
H012 H 0.681407 0.271826 0.466469 0.097 Uiso 1 1 calc R U . . .
C013 C 0.5343(2) 0.2830(2) 0.39659(17) 0.0718(10) Uani 1 1 d . . . . .
C014 C 0.3520(2) 0.5397(2) 0.21770(16) 0.0727(11) Uani 1 1 d . . . . .
C015 C 0.3237(2) 0.5015(2) 0.24660(17) 0.0778(12) Uani 1 1 d . . . . .
H015 H 0.293933 0.518471 0.262210 0.093 Uiso 1 1 calc R U . . .
C016 C 0.0810(3) 0.4790(2) 0.30017(18) 0.0843(13) Uani 1 1 d . . . . .
H016 H 0.054252 0.463291 0.319232 0.101 Uiso 1 1 calc R U . . .
C017 C 0.3385(2) 0.6334(2) 0.26813(18) 0.0796(12) Uani 1 1 d . . . . .
H017 H 0.303675 0.615806 0.277237 0.095 Uiso 1 1 calc R U . . .
C018 C -0.2023(2) 0.6529(2) -0.07908(17) 0.0748(11) Uani 1 1 d . . . . .
C019 C 0.4186(2) 0.3603(2) 0.25741(16) 0.0724(11) Uani 1 1 d . . . . .
C01A C 0.4015(2) 0.4489(2) 0.19527(17) 0.0767(11) Uani 1 1 d . . . . .
H01A H 0.425814 0.430394 0.175356 0.092 Uiso 1 1 calc R U . . .
C01B C -0.1753(2) 0.7074(2) -0.04836(18) 0.0759(11) Uani 1 1 d . . . . .
C01C C -0.0524(2) 0.3002(2) 0.10663(18) 0.0739(11) Uani 1 1 d . . . . .
C01D C 0.7141(2) 0.4450(2) 0.59853(16) 0.0772(12) Uani 1 1 d . . . . .
C01E C 0.0988(2) 0.5395(2) 0.30586(18) 0.0815(12) Uani 1 1 d . . . . .
H01E H 0.084418 0.564590 0.328886 0.098 Uiso 1 1 calc R U . . .
C01F C 0.3378(2) 0.4401(2) 0.25300(17) 0.0755(11) Uani 1 1 d . . . . .
H01F H 0.317585 0.415647 0.272693 0.091 Uiso 1 1 calc R U . . .
C01G C 0.0937(2) 0.7393(2) 0.20804(17) 0.0742(11) Uani 1 1 d . . . . .
C01H C 0.3866(2) 0.5101(2) 0.18842(17) 0.0793(12) Uani 1 1 d . . . . .
H01H H 0.400075 0.532698 0.163414 0.095 Uiso 1 1 calc R U . . .
C01I C -0.1704(2) 0.3531(2) -0.03995(18) 0.0775(11) Uani 1 1 d . . . . .
C01J C -0.1845(2) 0.7145(2) 0.00082(18) 0.0779(12) Uani 1 1 d . . . . .
H01J H -0.218548 0.693715 0.008745 0.093 Uiso 1 1 calc R U . . .
C01K C 0.1659(2) 0.5234(2) 0.25201(18) 0.0774(12) Uani 1 1 d . . . . .
H01K H 0.197561 0.537655 0.237147 0.093 Uiso 1 1 calc R U . . .
C01L C 0.3589(2) 0.6061(2) 0.22842(17) 0.0766(12) Uani 1 1 d . . . . .
C01M C -0.0265(2) 0.3117(2) 0.06599(18) 0.0769(11) Uani 1 1 d . . . . .
H01M H 0.018258 0.313231 0.072524 0.092 Uiso 1 1 calc R U . . .
C01N C -0.2248(2) 0.5274(2) -0.10487(17) 0.0778(12) Uani 1 1 d . . . . .
C01O C 0.5988(2) 0.2715(2) 0.40940(18) 0.0786(12) Uani 1 1 d . . . . .
H01O H 0.616752 0.256051 0.383875 0.094 Uiso 1 1 calc R U . . .
C01P C -0.0649(2) 0.3209(2) 0.01639(18) 0.0800(12) Uani 1 1 d . . . . .
H01P H -0.045981 0.329430 -0.010342 0.096 Uiso 1 1 calc R U . . .
C01Q C 0.2972(2) -0.1379(2) 0.1794(2) 0.0782(12) Uani 1 1 d . . . . .
C01R C -0.1295(2) 0.7455(2) -0.05946(19) 0.0791(12) Uani 1 1 d . . . . .
H01R H -0.125289 0.746122 -0.093422 0.095 Uiso 1 1 calc R U . . .
C01S C 0.4002(3) 0.6424(2) 0.20975(19) 0.0841(13) Uani 1 1 d . . . . .
H01S H 0.408829 0.631033 0.178533 0.101 Uiso 1 1 calc R U . . .
C01T C -0.1762(2) 0.5602(3) -0.11740(18) 0.0820(12) Uani 1 1 d . . . . .
H01T H -0.150138 0.539897 -0.134833 0.098 Uiso 1 1 calc R U . . .
C01U C 0.3668(2) 0.6838(2) 0.2939(2) 0.0811(12) Uani 1 1 d . . . . .
H01U H 0.351635 0.699834 0.320785 0.097 Uiso 1 1 calc R U . . .
C01V C 0.7281(2) 0.5110(2) 0.60725(17) 0.0782(12) Uani 1 1 d . . . . .
C01W C -0.1310(2) 0.3180(2) 0.00481(18) 0.0769(11) Uani 1 1 d . . . . .
C01X C 0.0686(2) 0.7778(2) 0.11718(19) 0.0802(12) Uani 1 1 d . . . . .
H01X H 0.110597 0.770561 0.115520 0.096 Uiso 1 1 calc R U . . .
C01Y C -0.1451(2) 0.7511(2) 0.03741(19) 0.0800(12) Uani 1 1 d . . . . .
H01Y H -0.152767 0.755218 0.070059 0.096 Uiso 1 1 calc R U . . .
C01Z C 0.4644(2) 0.7485(2) 0.32123(19) 0.0785(12) Uani 1 1 d . . . . .
C020 C 0.1358(2) 0.6311(2) 0.26593(17) 0.0752(11) Uani 1 1 d . . . . .
C021 C 0.5049(3) 0.7745(2) 0.4112(2) 0.0841(13) Uani 1 1 d . . . . .
H021 H 0.496505 0.785200 0.442624 0.101 Uiso 1 1 calc R U . . .
C022 C 0.7072(2) 0.6847(3) 0.4935(2) 0.0850(13) Uani 1 1 d . . . . .
H022 H 0.740590 0.659982 0.488737 0.102 Uiso 1 1 calc R U . . .
C023 C 0.4548(2) 0.7648(2) 0.3680(2) 0.0824(12) Uani 1 1 d . . . . .
H023 H 0.412679 0.769349 0.370201 0.099 Uiso 1 1 calc R U . . .
C024 C -0.1462(3) 0.3741(2) -0.07955(18) 0.0813(12) Uani 1 1 d . . . . .
H024 H -0.112707 0.352457 -0.087440 0.098 Uiso 1 1 calc R U . . .
C025 C 0.4176(2) 0.7127(2) 0.28186(18) 0.0771(12) Uani 1 1 d . . . . .
C026 C 0.0216(2) 0.7886(2) 0.07251(19) 0.0806(12) Uani 1 1 d . . . . .
H026 H 0.031619 0.787581 0.040630 0.097 Uiso 1 1 calc R U . . .
C027 C 0.6973(2) 0.6874(2) 0.54200(19) 0.0806(12) Uani 1 1 d . . . . .
C028 C 0.7164(2) 0.3592(2) 0.5424(2) 0.0818(12) Uani 1 1 d . . . . .
H028 H 0.739002 0.336272 0.523526 0.098 Uiso 1 1 calc R U . . .
C029 C -0.2195(2) 0.4598(2) -0.09623(17) 0.0781(12) Uani 1 1 d . . . . .
C02A C -0.1707(2) 0.4260(2) -0.10725(18) 0.0832(13) Uani 1 1 d . . . . .
H02A H -0.154040 0.439030 -0.134298 0.100 Uiso 1 1 calc R U . . .
C02B C 0.2523(2) 0.2484(2) 0.19448(19) 0.0757(11) Uani 1 1 d . . . . .
H02G H 0.232649 0.236753 0.221773 0.091 Uiso 1 1 calc R U . . .
H02H H 0.217953 0.258745 0.163118 0.091 Uiso 1 1 calc R U . . .
C02C C -0.1654(2) 0.6209(2) -0.10515(18) 0.0813(12) Uani 1 1 d . . . . .
H02C H -0.132349 0.641647 -0.114494 0.098 Uiso 1 1 calc R U . . .
C02D C 0.2745(2) -0.1083(3) 0.1321(2) 0.0822(13) Uani 1 1 d . . . . .
C02E C -0.2681(2) 0.5627(3) -0.08816(19) 0.0813(12) Uani 1 1 d . . . . .
H02E H -0.306228 0.544370 -0.085483 0.098 Uiso 1 1 calc R U . . .
C02F C 0.0908(3) 0.6705(2) 0.2767(2) 0.0849(13) Uani 1 1 d . . . . .
H02F H 0.073767 0.660755 0.304326 0.102 Uiso 1 1 calc R U . . .
C02G C 0.2941(2) 0.3033(2) 0.21158(16) 0.0747(11) Uani 1 1 d . . . . .
H02I H 0.323323 0.307816 0.189882 0.090 Uiso 1 1 calc R U . . .
H02J H 0.267796 0.340638 0.207797 0.090 Uiso 1 1 calc R U . . .
C02H C 0.7452(2) 0.4094(2) 0.5707(2) 0.0840(13) Uani 1 1 d . . . . .
H02K H 0.787259 0.419835 0.571044 0.101 Uiso 1 1 calc R U . . .
C02I C 0.7202(2) 0.6361(2) 0.57778(19) 0.0835(13) Uani 1 1 d . . . . .
C02J C 0.2214(2) -0.1252(2) 0.3216(2) 0.0808(12) Uani 1 1 d . . . . .
C02K C -0.0405(2) 0.8010(2) 0.07264(19) 0.0807(12) Uani 1 1 d . . . . .
C02L C 0.0564(2) 0.7770(2) 0.1650(2) 0.0799(12) Uani 1 1 d . . . . .
C02M C 0.6529(3) 0.7318(2) 0.5486(2) 0.0851(13) Uani 1 1 d . . . . .
H02M H 0.648918 0.739460 0.582013 0.102 Uiso 1 1 calc R U . . .
C02N C 0.6202(2) 0.7537(2) 0.4567(2) 0.0843(13) Uani 1 1 d . . . . .
C02O C -0.0937(2) 0.7827(2) 0.02799(19) 0.0778(12) Uani 1 1 d . . . . .
C02P C -0.2272(2) 0.3794(3) -0.0375(2) 0.0883(14) Uani 1 1 d . . . . .
H02P H -0.249706 0.361397 -0.016049 0.106 Uiso 1 1 calc R U . . .
C02Q C -0.0905(2) 0.7819(2) -0.02243(18) 0.0795(12) Uani 1 1 d . . . . .
H02Q H -0.060453 0.807356 -0.031663 0.095 Uiso 1 1 calc R U . . .
C02R C -0.2570(2) 0.6238(2) -0.07541(19) 0.0813(12) Uani 1 1 d . . . . .
H02R H -0.287401 0.646232 -0.063896 0.098 Uiso 1 1 calc R U . . .
C02S C 0.3586(2) -0.1272(2) 0.2683(2) 0.0839(13) Uani 1 1 d . . . . .
H02L H 0.395867 -0.150265 0.264669 0.101 Uiso 1 1 calc R U . . .
H02N H 0.330503 -0.155814 0.279860 0.101 Uiso 1 1 calc R U . . .
C02T C 0.7755(2) 0.5397(3) 0.58978(19) 0.0840(13) Uani 1 1 d . . . . .
H02T H 0.811345 0.516573 0.587848 0.101 Uiso 1 1 calc R U . . .
C02U C 0.4284(3) 0.6933(3) 0.2350(2) 0.0852(13) Uani 1 1 d . . . . .
H02U H 0.455953 0.716520 0.220875 0.102 Uiso 1 1 calc R U . . .
C02V C 0.1477(2) 0.7071(3) 0.2038(2) 0.0863(14) Uani 1 1 d . . . . .
H02V H 0.170403 0.721532 0.181011 0.104 Uiso 1 1 calc R U . . .
C02W C 0.1679(2) 0.6547(3) 0.2323(2) 0.0846(13) Uani 1 1 d . . . . .
H02W H 0.204620 0.634254 0.229045 0.102 Uiso 1 1 calc R U . . .
C02X C 0.6302(3) 0.3697(3) 0.57794(19) 0.0900(14) Uani 1 1 d . . . . .
H02X H 0.592561 0.353827 0.583750 0.108 Uiso 1 1 calc R U . . .
C02Y C 0.6702(2) 0.7167(3) 0.4523(2) 0.0863(13) Uani 1 1 d . . . . .
H02Y H 0.678767 0.713659 0.419881 0.104 Uiso 1 1 calc R U . . .
C02Z C 0.1604(3) -0.1123(3) 0.2339(2) 0.0886(13) Uani 1 1 d . . . . .
H02B H 0.122218 -0.134870 0.236080 0.106 Uiso 1 1 calc R U . . .
H02D H 0.188808 -0.141254 0.223045 0.106 Uiso 1 1 calc R U . . .
C030 C -0.2517(2) 0.4313(3) -0.0658(2) 0.0875(13) Uani 1 1 d . . . . .
H030 H -0.291219 0.447353 -0.064075 0.105 Uiso 1 1 calc R U . . .
C031 C 0.6158(2) 0.7637(2) 0.5072(2) 0.0828(12) Uani 1 1 d . . . . .
H031 H 0.586532 0.793033 0.512717 0.099 Uiso 1 1 calc R U . . .
C032 C 0.0707(3) 0.7229(2) 0.2485(2) 0.0849(13) Uani 1 1 d . . . . .
H032 H 0.040160 0.748274 0.257145 0.102 Uiso 1 1 calc R U . . .
C033 C 0.2912(2) -0.2010(3) 0.1826(2) 0.0855(13) Uani 1 1 d . . . . .
H033 H 0.308692 -0.221526 0.214426 0.103 Uiso 1 1 calc R U . . .
C034 C 0.6839(3) 0.5507(3) 0.6189(2) 0.0939(15) Uani 1 1 d . . . . .
H034 H 0.655665 0.535089 0.636737 0.113 Uiso 1 1 calc R U . . .
C035 C 0.2255(2) -0.1887(3) 0.3174(2) 0.0891(14) Uani 1 1 d . . . . .
H035 H 0.205025 -0.208661 0.285864 0.107 Uiso 1 1 calc R U . . .
C036 C 0.5680(2) 0.7689(2) 0.4098(2) 0.0850(13) Uani 1 1 d . . . . .
C037 C 0.7716(2) 0.6002(3) 0.5754(2) 0.0854(13) Uani 1 1 d . . . . .
H037 H 0.804549 0.617718 0.563725 0.102 Uiso 1 1 calc R U . . .
C038 C 0.6590(3) 0.4194(3) 0.6058(2) 0.0900(14) Uani 1 1 d . . . . .
H038 H 0.640989 0.436892 0.630526 0.108 Uiso 1 1 calc R U . . .
C039 C 0.2599(3) -0.2227(3) 0.3600(3) 0.0924(15) Uani 1 1 d . . . . .
H039 H 0.262239 -0.265884 0.357326 0.111 Uiso 1 1 calc R U . . .
C03A C 0.1420(3) -0.0622(3) 0.1960(2) 0.0968(15) Uani 1 1 d . . . . .
H03A H 0.180498 -0.038909 0.195662 0.116 Uiso 1 1 calc R U . . .
H03B H 0.124299 -0.080126 0.161324 0.116 Uiso 1 1 calc R U . . .
C03B C 0.4291(3) 0.1792(2) 0.3536(2) 0.0836(12) Uani 1 1 d . . . . .
H03M H 0.412514 0.156023 0.378390 0.100 Uiso 1 1 calc R U . . .
H03N H 0.475694 0.182346 0.367847 0.100 Uiso 1 1 calc R U . . .
C03C C 0.3797(3) -0.0762(3) 0.3069(2) 0.0918(14) Uani 1 1 d . . . . .
H03O H 0.342138 -0.051590 0.307708 0.110 Uiso 1 1 calc R U . . .
H03P H 0.397465 -0.094190 0.341525 0.110 Uiso 1 1 calc R U . . .
C03D C 0.2594(2) -0.2337(3) 0.1391(3) 0.0925(15) Uani 1 1 d . . . . .
H03Q H 0.255479 -0.276835 0.140994 0.111 Uiso 1 1 calc R U . . .
C03E C -0.0490(3) 0.8143(3) 0.1207(2) 0.0935(15) Uani 1 1 d . . . . .
H03E H -0.087998 0.831481 0.122461 0.112 Uiso 1 1 calc R U . . .
C03F C 0.5274(3) 0.7526(3) 0.3179(2) 0.0939(15) Uani 1 1 d . . . . .
H03R H 0.535348 0.748073 0.285420 0.113 Uiso 1 1 calc R U . . .
C03G C 0.4478(3) 0.0595(2) 0.2642(2) 0.0840(13) Uani 1 1 d . . . . .
H03T H 0.489152 0.041344 0.264411 0.101 Uiso 1 1 calc R U . . .
H03U H 0.434555 0.086793 0.233878 0.101 Uiso 1 1 calc R U . . .
C03H C -0.0022(3) 0.8030(3) 0.1652(2) 0.0893(14) Uani 1 1 d . . . . .
H03H H -0.009382 0.812997 0.197262 0.107 Uiso 1 1 calc R U . . .
C03I C 0.5069(3) 0.0708(3) 0.1486(2) 0.0929(14) Uani 1 1 d . U . . .
H5 H 0.523563 0.095031 0.178463 0.111 Uiso 1 1 calc R U . . .
C03J C 0.3124(3) 0.0436(3) 0.0926(2) 0.0949(15) Uani 1 1 d . . . . .
H03V H 0.354238 0.039944 0.118567 0.114 Uiso 1 1 calc R U . . .
H03W H 0.319934 0.057823 0.060090 0.114 Uiso 1 1 calc R U . . .
C03K C 0.4135(2) 0.1452(2) 0.3030(2) 0.0833(12) Uani 1 1 d . . . . .
H03X H 0.369251 0.130182 0.293676 0.100 Uiso 1 1 calc R U . . .
H03Y H 0.418476 0.172479 0.275174 0.100 Uiso 1 1 calc R U . . .
C03L C 0.5772(3) 0.7629(3) 0.3609(2) 0.1000(17) Uani 1 1 d . . . . .
H03Z H 0.618873 0.765937 0.357405 0.120 Uiso 1 1 calc R U . . .
C03M C 0.1830(3) 0.3201(3) 0.29228(19) 0.0881(14) Uani 1 1 d D . . . .
H03C H 0.169753 0.356117 0.308755 0.106 Uiso 0.767(14) 1 calc R U P A 1
H03D H 0.229525 0.321962 0.298096 0.106 Uiso 0.767(14) 1 calc R U P A 1
H03F H 0.150647 0.329509 0.310222 0.106 Uiso 0.233(14) 1 calc R U P A 2
H03G H 0.213081 0.354810 0.298765 0.106 Uiso 0.233(14) 1 calc R U P A 2
C03N C 0.2415(3) -0.1419(3) 0.0894(2) 0.0918(14) Uani 1 1 d . . . . .
H03 H 0.224050 -0.121917 0.057411 0.110 Uiso 1 1 calc R U . . .
C03O C 0.0513(3) 0.1972(2) 0.1564(2) 0.0875(13) Uani 1 1 d . . . . .
H03I H 0.061752 0.173766 0.128593 0.105 Uiso 1 1 calc R U . . .
H03J H 0.004541 0.200423 0.147978 0.105 Uiso 1 1 calc R U . . .
C03P C 0.2338(3) -0.2043(3) 0.0932(3) 0.0973(16) Uani 1 1 d . . . . .
H1 H 0.210609 -0.226780 0.063953 0.117 Uiso 1 1 calc R U . . .
C03Q C 0.2495(3) -0.0969(2) 0.3690(2) 0.0894(14) Uani 1 1 d . . . . .
C03R C 0.2824(3) -0.0176(3) 0.0839(2) 0.0939(15) Uani 1 1 d . . . . .
H2 H 0.237293 -0.013479 0.063926 0.113 Uiso 1 1 calc R U . . .
H H 0.303944 -0.043068 0.063667 0.113 Uiso 1 1 calc R U . . .
C03S C 0.2897(3) -0.1948(3) 0.4048(3) 0.0969(16) Uani 1 1 d . . . . .
H03S H 0.314397 -0.218407 0.432800 0.116 Uiso 1 1 calc R U . . .
C03T C 0.6802(3) 0.6116(3) 0.6053(2) 0.0904(14) Uani 1 1 d . . . . .
H3 H 0.650370 0.637315 0.614621 0.108 Uiso 1 1 calc R U . . .
C03U C -0.0513(3) 0.5326(3) 0.0569(2) 0.0984(16) Uani 1 1 d . . . . .
C03V C -0.0532(3) 0.5949(3) 0.0576(2) 0.0959(15) Uani 1 1 d . . . . .
H7 H -0.075300 0.616202 0.027228 0.115 Uiso 1 1 calc R U . . .
C03W C 0.5127(3) 0.0096(3) 0.1514(2) 0.0995(15) Uani 1 1 d . U . . .
H6 H 0.533648 -0.009680 0.183149 0.119 Uiso 1 1 calc R U . . .
C03X C -0.0198(3) 0.5018(3) 0.1022(3) 0.1022(17) Uani 1 1 d . . . . .
H8 H -0.018291 0.458412 0.102647 0.123 Uiso 1 1 calc R U . . .
C03Y C 0.4005(3) 0.0095(2) 0.2579(2) 0.0883(13) Uani 1 1 d . . . . .
H4 H 0.360280 0.025846 0.262288 0.106 Uiso 1 1 calc R U . . .
HA H 0.391579 -0.008255 0.222996 0.106 Uiso 1 1 calc R U . . .
C03Z C 0.0757(3) 0.1653(3) 0.2050(2) 0.0875(13) Uani 1 1 d . . . . .
H03K H 0.122150 0.159849 0.212822 0.105 Uiso 1 1 calc R U . . .
H03L H 0.066703 0.189101 0.233263 0.105 Uiso 1 1 calc R U . . .
C040 C 0.0066(3) 0.5964(3) 0.1454(2) 0.1011(17) Uani 1 1 d . . . . .
H040 H 0.026328 0.618476 0.175985 0.121 Uiso 1 1 calc R U . . .
C041 C 0.2848(3) -0.1324(3) 0.4103(2) 0.0979(16) Uani 1 1 d . . . . .
H041 H 0.305358 -0.113491 0.442225 0.118 Uiso 1 1 calc R U . . .
C042 C 0.2065(4) 0.0554(3) 0.4015(3) 0.122(2) Uani 1 1 d . . . . .
H04A H 0.167860 0.069960 0.409861 0.146 Uiso 1 1 calc R U . . .
H04B H 0.243140 0.061716 0.432199 0.146 Uiso 1 1 calc R U . . .
C043 C 0.0090(3) 0.5344(3) 0.1460(2) 0.0980(16) Uani 1 1 d . . . . .
H043 H 0.030564 0.513434 0.176689 0.118 Uiso 1 1 calc R U . . .
C044 C 0.4766(3) 0.0984(3) 0.1023(3) 0.1062(16) Uani 1 1 d . U . . .
H044 H 0.472323 0.141611 0.100066 0.127 Uiso 1 1 calc R U . . .
C045 C 0.0710(3) 0.0705(3) 0.2444(2) 0.0991(16) Uani 1 1 d . . . . .
H04C H 0.036854 0.045169 0.251141 0.119 Uiso 1 1 calc R U . . .
H04D H 0.087471 0.097638 0.274505 0.119 Uiso 1 1 calc R U . . .
C046 C 0.2491(3) 0.1439(3) 0.1748(3) 0.1010(16) Uani 1 1 d . . . . .
H04O H 0.210476 0.151827 0.146145 0.121 Uiso 1 1 calc R U . . .
H04P H 0.235613 0.134856 0.205957 0.121 Uiso 1 1 calc R U . . .
C047 C -0.0236(3) 0.6277(3) 0.1017(3) 0.1032(17) Uani 1 1 d . . . . .
H047 H -0.024297 0.671085 0.101465 0.124 Uiso 1 1 calc R U . . .
C048 C 0.1237(3) 0.0293(3) 0.2392(2) 0.1052(19) Uani 1 1 d . . . . .
H04E H 0.153297 0.052382 0.224596 0.126 Uiso 1 1 calc R U . . .
H04F H 0.147705 0.013492 0.273394 0.126 Uiso 1 1 calc R U . . .
C049 C 0.4524(3) 0.0624(5) 0.0591(3) 0.1197(19) Uani 1 1 d . U . . .
C04A C 0.4578(4) 0.0033(5) 0.0621(3) 0.124(2) Uani 1 1 d . U . . .
C04B C 0.4880(4) -0.0249(4) 0.1076(3) 0.1192(18) Uani 1 1 d . U . . .
H04S H 0.491839 -0.068186 0.109001 0.143 Uiso 1 1 calc R U . . .
C04C C 0.1999(4) -0.0114(3) 0.3885(4) 0.147(3) Uani 1 1 d . . . . .
H04G H 0.195591 -0.034115 0.418947 0.176 Uiso 1 1 calc R U . . .
H04H H 0.160257 -0.017566 0.360385 0.176 Uiso 1 1 calc R U . . .
C04D C 0.2829(3) 0.0893(3) 0.1619(2) 0.1066(17) Uani 1 1 d . . . . .
H04Q H 0.328445 0.091173 0.180991 0.128 Uiso 1 1 calc R U . . .
H04R H 0.264853 0.051447 0.171992 0.128 Uiso 1 1 calc R U . . .
C04E C 0.2435(3) 0.1817(4) 0.3274(3) 0.116(2) Uani 1 1 d . . . . .
H04I H 0.275191 0.215050 0.337000 0.139 Uiso 1 1 calc R U . . .
H04J H 0.258540 0.152785 0.305245 0.139 Uiso 1 1 calc R U . . .
C04F C 0.2412(4) 0.1506(3) 0.3729(3) 0.120(2) Uani 1 1 d . . . . .
H04K H 0.214156 0.173669 0.390115 0.144 Uiso 1 1 calc R U . . .
H04L H 0.284380 0.147781 0.397012 0.144 Uiso 1 1 calc R U . . .
C04G C 0.1647(4) 0.2602(4) 0.3156(3) 0.099(3) Uani 0.767(14) 1 d D . P A 1
H04M H 0.182020 0.262155 0.353567 0.118 Uiso 0.767(14) 1 calc R U P A 1
H04N H 0.117890 0.258329 0.307610 0.118 Uiso 0.767(14) 1 calc R U P A 1
C04I C 0.0947(3) 0.0008(3) 0.0218(3) 0.140(3) Uani 1 1 d G U . . .
C04H C 0.0994(3) -0.0626(3) 0.0248(2) 0.148(3) Uani 1 1 d G U . . .
H04W H 0.115398 -0.081915 0.057255 0.178 Uiso 1 1 calc R U . . .
C04M C 0.0808(4) -0.0976(3) -0.0198(3) 0.177(4) Uani 1 1 d G U . . .
H04X H 0.084025 -0.140849 -0.017793 0.212 Uiso 1 1 calc R U . . .
C04O C 0.0574(4) -0.0693(5) -0.0674(2) 0.187(4) Uani 1 1 d G U . . .
H04Y H 0.044649 -0.093184 -0.097855 0.224 Uiso 1 1 calc R U . . .
C04U C 0.0526(4) -0.0059(5) -0.0704(2) 0.189(4) Uani 1 1 d G U . . .
H04Z H 0.036646 0.013415 -0.102870 0.226 Uiso 1 1 calc R U . . .
C04Q C 0.0713(4) 0.0291(3) -0.0258(3) 0.202(5) Uani 1 1 d G U . . .
H04 H 0.068019 0.072350 -0.027822 0.242 Uiso 1 1 calc R U . . .
C04J C -0.0846(4) 0.4973(5) 0.0093(3) 0.148(3) Uani 1 1 d . . . . .
H04T H -0.130016 0.507050 -0.000599 0.223 Uiso 1 1 calc R U . . .
H04U H -0.078830 0.453387 0.016208 0.223 Uiso 1 1 calc R U . . .
H04V H -0.066784 0.508446 -0.018783 0.223 Uiso 1 1 calc R U . . .
C04K C 0.5665(5) 0.0565(5) 0.4792(4) 0.160(3) Uani 1 1 d . U . . .
C04L C 0.6057(5) -0.0478(5) 0.5035(4) 0.156(3) Uani 1 1 d . U . . .
H10 H 0.628975 -0.075820 0.528547 0.187 Uiso 1 1 calc R U . . .
C04N C 0.5986(5) 0.0141(5) 0.5151(4) 0.162(3) Uani 1 1 d . U . . .
H11 H 0.616903 0.027493 0.549486 0.194 Uiso 1 1 calc R U . . .
C04P C 0.5555(6) 0.1193(4) 0.4930(5) 0.184(4) Uani 1 1 d . U . . .
H12 H 0.509867 0.128029 0.481970 0.276 Uiso 1 1 calc R U . . .
HB H 0.577523 0.147621 0.475842 0.276 Uiso 1 1 calc R U . . .
HC H 0.571666 0.124482 0.530373 0.276 Uiso 1 1 calc R U . . .
C04R C 0.5380(5) 0.0385(6) 0.4310(4) 0.166(3) Uani 1 1 d . U . . .
H13 H 0.515849 0.067112 0.405937 0.199 Uiso 1 1 calc R U . . .
C04S C 0.5760(6) -0.0654(5) 0.4525(5) 0.166(3) Uani 1 1 d . U . . .
H14 H 0.580192 -0.106297 0.442196 0.199 Uiso 1 1 calc R U . . .
C04T C 0.5417(5) -0.0253(6) 0.4177(4) 0.163(3) Uani 1 1 d . U . . .
H15 H 0.519610 -0.039064 0.384145 0.196 Uiso 1 1 calc R U . . .
C04V C 0.1091(6) 0.0347(7) 0.0707(6) 0.234(6) Uani 1 1 d . U . . .
H9 H 0.072813 0.032257 0.084914 0.352 Uiso 1 1 calc R U . . .
HD H 0.117513 0.077629 0.064546 0.352 Uiso 1 1 calc R U . . .
HE H 0.146556 0.016901 0.095172 0.352 Uiso 1 1 calc R U . . .
C2 C 0.4199(6) 0.0715(7) 0.0033(5) 0.112(4) Uani 0.5 1 d . U P . .
H2A H 0.399961 0.112003 -0.001869 0.168 Uiso 0.5 1 calc R U P . .
H2B H 0.387320 0.040030 -0.008516 0.168 Uiso 0.5 1 calc R U P . .
H2C H 0.450994 0.068607 -0.016335 0.168 Uiso 0.5 1 calc R U P . .
C1 C 0.4181(6) -0.0164(7) 0.0095(5) 0.113(4) Uani 0.5 1 d . . P . .
H1A H 0.384099 0.013423 -0.003770 0.170 Uiso 0.5 1 calc R U P . .
H1B H 0.399566 -0.056596 0.011909 0.170 Uiso 0.5 1 calc R U P . .
H1C H 0.444884 -0.018712 -0.013902 0.170 Uiso 0.5 1 calc R U P . .
C3 C 0.2193(8) 0.2649(6) 0.3186(6) 0.067(6) Uani 0.233(14) 1 d D . P A 2
H3A H 0.261916 0.264603 0.312932 0.080 Uiso 0.233(14) 1 calc R U P A 2
H3B H 0.224992 0.267764 0.356071 0.080 Uiso 0.233(14) 1 calc R U P A 2

loop_
_atom_site_aniso_label
_atom_site_aniso_U_11
_atom_site_aniso_U_22
_atom_site_aniso_U_33
_atom_site_aniso_U_23
_atom_site_aniso_U_13
_atom_site_aniso_U_12
O001 0.0710(17) 0.0754(19) 0.0758(16) -0.0047(14) 0.0280(13) -0.0032(14)
O002 0.0762(18) 0.0682(18) 0.0868(18) 0.0049(14) 0.0362(15) 0.0058(14)
O003 0.0720(18) 0.089(2) 0.0774(17) 0.0008(15) 0.0250(14) 0.0151(15)
O004 0.0608(16) 0.095(2) 0.0695(16) -0.0016(14) 0.0207(13) -0.0017(14)
O005 0.082(2) 0.077(2) 0.094(2) 0.0045(17) 0.0237(16) -0.0018(16)
O006 0.105(2) 0.075(2) 0.092(2) -0.0012(17) 0.0383(18) 0.0030(18)
O007 0.087(2) 0.078(2) 0.100(2) -0.0017(18) 0.0262(18) 0.0032(17)
O008 0.082(2) 0.089(2) 0.099(2) -0.0133(18) 0.0313(17) 0.0121(17)
O009 0.096(2) 0.086(2) 0.093(2) 0.0064(18) 0.0242(18) -0.0021(18)
O00A 0.101(2) 0.085(2) 0.094(2) 0.0016(18) 0.0229(19) -0.0026(19)
O00B 0.082(2) 0.083(2) 0.092(2) -0.0067(17) 0.0273(16) -0.0001(16)
O00C 0.081(2) 0.080(2) 0.109(2) 0.0152(18) 0.0167(18) -0.0074(17)
O00D 0.088(2) 0.113(3) 0.101(2) -0.009(2) 0.0377(19) 0.011(2)
O00E 0.167(4) 0.078(2) 0.114(3) 0.005(2) 0.063(3) 0.019(2)
C00F 0.067(2) 0.083(3) 0.087(3) 0.010(2) 0.039(2) 0.007(2)
O00G 0.098(3) 0.102(3) 0.138(3) 0.022(3) 0.036(2) 0.003(2)
C00H 0.063(2) 0.083(3) 0.082(3) -0.006(2) 0.030(2) 0.004(2)
C00I 0.069(2) 0.076(3) 0.079(2) 0.011(2) 0.035(2) 0.004(2)
C00J 0.069(2) 0.078(3) 0.080(2) -0.005(2) 0.035(2) 0.002(2)
C00K 0.065(2) 0.086(3) 0.068(2) -0.003(2) 0.0232(18) 0.003(2)
C00L 0.075(3) 0.082(3) 0.071(2) 0.005(2) 0.027(2) 0.011(2)
C00M 0.062(2) 0.089(3) 0.074(2) -0.006(2) 0.0206(19) 0.003(2)
C00N 0.073(3) 0.075(3) 0.075(2) 0.006(2) 0.038(2) 0.003(2)
C00O 0.071(3) 0.082(3) 0.080(3) 0.001(2) 0.032(2) 0.000(2)
C00P 0.074(3) 0.082(3) 0.074(2) 0.011(2) 0.039(2) 0.015(2)
C00Q 0.080(3) 0.078(3) 0.085(3) 0.009(2) 0.043(2) 0.007(2)
C00R 0.063(2) 0.096(4) 0.079(3) -0.002(2) 0.026(2) 0.012(2)
C00S 0.069(2) 0.076(3) 0.076(2) 0.003(2) 0.028(2) 0.000(2)
C00T 0.067(2) 0.079(3) 0.074(2) 0.010(2) 0.031(2) 0.005(2)
C00U 0.065(3) 0.075(3) 0.095(3) 0.002(2) 0.024(2) -0.005(2)
C00V 0.068(2) 0.076(3) 0.076(2) -0.009(2) 0.031(2) 0.001(2)
C00W 0.063(2) 0.077(3) 0.072(2) -0.006(2) 0.0284(19) 0.0021(19)
C00X 0.063(2) 0.078(3) 0.081(3) 0.001(2) 0.024(2) 0.000(2)
C00Y 0.065(2) 0.079(3) 0.073(2) -0.005(2) 0.0265(19) 0.006(2)
C00Z 0.070(3) 0.081(3) 0.074(2) 0.005(2) 0.023(2) -0.004(2)
C010 0.076(3) 0.079(3) 0.094(3) 0.011(2) 0.038(2) 0.000(2)
O011 0.122(3) 0.088(3) 0.166(4) -0.007(3) 0.041(3) 0.004(2)
C012 0.059(2) 0.103(4) 0.085(3) -0.001(2) 0.028(2) 0.006(2)
C013 0.063(2) 0.076(3) 0.081(3) -0.005(2) 0.029(2) -0.0004(19)
C014 0.065(2) 0.086(3) 0.068(2) 0.001(2) 0.0196(18) 0.007(2)
C015 0.059(2) 0.101(4) 0.078(3) -0.001(2) 0.0277(19) 0.007(2)
C016 0.098(3) 0.093(4) 0.075(3) 0.001(2) 0.046(2) 0.007(3)
C017 0.056(2) 0.098(3) 0.089(3) -0.007(3) 0.027(2) 0.002(2)
C018 0.070(3) 0.086(3) 0.071(2) 0.005(2) 0.0237(19) 0.014(2)
C019 0.069(2) 0.081(3) 0.072(2) -0.005(2) 0.0272(19) 0.003(2)
C01A 0.079(3) 0.086(3) 0.072(2) -0.004(2) 0.031(2) 0.001(2)
C01B 0.069(3) 0.082(3) 0.079(3) 0.006(2) 0.024(2) 0.014(2)
C01C 0.070(3) 0.075(3) 0.083(3) 0.008(2) 0.032(2) 0.008(2)
C01D 0.067(3) 0.097(3) 0.067(2) 0.005(2) 0.0173(19) -0.006(2)
C01E 0.091(3) 0.088(3) 0.076(3) -0.006(2) 0.039(2) 0.010(3)
C01F 0.066(2) 0.089(3) 0.075(2) 0.003(2) 0.026(2) 0.007(2)
C01G 0.067(2) 0.079(3) 0.079(3) -0.013(2) 0.024(2) -0.002(2)
C01H 0.082(3) 0.093(3) 0.069(2) 0.002(2) 0.031(2) 0.002(2)
C01I 0.070(3) 0.078(3) 0.084(3) -0.008(2) 0.022(2) -0.006(2)
C01J 0.069(3) 0.088(3) 0.082(3) 0.001(2) 0.029(2) 0.011(2)
C01K 0.060(2) 0.092(3) 0.084(3) -0.007(2) 0.026(2) 0.003(2)
C01L 0.061(2) 0.095(3) 0.075(2) 0.012(2) 0.0221(19) 0.013(2)
C01M 0.070(3) 0.082(3) 0.085(3) 0.007(2) 0.032(2) 0.004(2)
C01N 0.075(3) 0.089(3) 0.068(2) 0.001(2) 0.017(2) 0.003(2)
C01O 0.066(3) 0.092(3) 0.082(3) -0.008(2) 0.028(2) 0.010(2)
C01P 0.076(3) 0.091(3) 0.081(3) 0.004(2) 0.035(2) 0.004(2)
C01Q 0.064(2) 0.080(3) 0.098(3) -0.008(2) 0.035(2) -0.006(2)
C01R 0.073(3) 0.088(3) 0.081(3) 0.006(2) 0.027(2) 0.010(2)
C01S 0.094(3) 0.087(3) 0.080(3) 0.009(2) 0.038(2) 0.009(3)
C01T 0.086(3) 0.093(4) 0.076(3) -0.002(2) 0.037(2) 0.005(3)
C01U 0.066(3) 0.091(3) 0.091(3) 0.000(3) 0.031(2) 0.006(2)
C01V 0.072(3) 0.088(3) 0.073(2) 0.001(2) 0.018(2) -0.004(2)
C01W 0.071(3) 0.082(3) 0.080(3) 0.000(2) 0.024(2) 0.002(2)
C01X 0.070(3) 0.082(3) 0.097(3) 0.001(2) 0.037(2) -0.001(2)
C01Y 0.077(3) 0.089(3) 0.079(3) 0.001(2) 0.029(2) 0.014(2)
C01Z 0.074(3) 0.078(3) 0.088(3) 0.015(2) 0.029(2) 0.001(2)
C020 0.063(2) 0.086(3) 0.078(2) -0.009(2) 0.0218(19) -0.004(2)
C021 0.089(3) 0.068(3) 0.098(3) 0.004(2) 0.030(3) -0.003(2)
C022 0.071(3) 0.096(3) 0.091(3) 0.000(3) 0.030(2) -0.010(2)
C023 0.075(3) 0.075(3) 0.098(3) 0.006(2) 0.026(2) 0.003(2)
C024 0.088(3) 0.083(3) 0.077(3) -0.007(2) 0.029(2) 0.006(2)
C025 0.073(3) 0.080(3) 0.084(3) 0.012(2) 0.031(2) 0.010(2)
C026 0.073(3) 0.087(3) 0.086(3) 0.002(2) 0.029(2) -0.002(2)
C027 0.074(3) 0.085(3) 0.083(3) -0.002(2) 0.023(2) -0.010(2)
C028 0.063(2) 0.085(3) 0.099(3) -0.004(3) 0.026(2) 0.007(2)
C029 0.073(3) 0.087(3) 0.073(2) -0.005(2) 0.018(2) 0.001(2)
C02A 0.088(3) 0.088(3) 0.076(3) -0.006(2) 0.026(2) 0.001(3)
C02B 0.070(3) 0.073(3) 0.083(3) -0.009(2) 0.020(2) 0.004(2)
C02C 0.083(3) 0.091(3) 0.077(3) 0.003(2) 0.035(2) 0.003(2)
C02D 0.068(3) 0.089(3) 0.099(3) -0.009(3) 0.038(2) 0.001(2)
C02E 0.060(2) 0.098(4) 0.087(3) 0.004(3) 0.022(2) 0.009(2)
C02F 0.092(3) 0.088(3) 0.085(3) -0.015(3) 0.044(2) -0.003(3)
C02G 0.068(2) 0.089(3) 0.067(2) -0.005(2) 0.0185(19) -0.002(2)
C02H 0.062(3) 0.094(3) 0.093(3) -0.002(3) 0.019(2) -0.002(2)
C02I 0.084(3) 0.088(3) 0.080(3) -0.004(2) 0.024(2) -0.008(3)
C02J 0.072(3) 0.073(3) 0.106(3) 0.008(3) 0.040(2) 0.008(2)
C02K 0.083(3) 0.071(3) 0.090(3) 0.001(2) 0.029(2) 0.008(2)
C02L 0.070(3) 0.077(3) 0.094(3) -0.014(2) 0.024(2) 0.001(2)
C02M 0.085(3) 0.087(3) 0.088(3) -0.005(3) 0.031(2) -0.013(3)
C02N 0.082(3) 0.080(3) 0.096(3) 0.007(2) 0.033(2) -0.018(2)
C02O 0.074(3) 0.077(3) 0.086(3) -0.004(2) 0.028(2) 0.010(2)
C02P 0.069(3) 0.095(4) 0.102(3) 0.009(3) 0.026(2) -0.005(2)
C02Q 0.077(3) 0.083(3) 0.083(3) 0.006(2) 0.030(2) 0.004(2)
C02R 0.068(3) 0.087(3) 0.088(3) -0.001(2) 0.021(2) 0.009(2)
C02S 0.076(3) 0.083(3) 0.098(3) 0.012(3) 0.034(2) 0.002(2)
C02T 0.062(3) 0.095(4) 0.090(3) 0.002(3) 0.014(2) -0.005(2)
C02U 0.089(3) 0.085(3) 0.091(3) 0.021(3) 0.042(3) 0.012(3)
C02V 0.065(3) 0.106(4) 0.093(3) 0.005(3) 0.032(2) 0.007(2)
C02W 0.059(2) 0.100(4) 0.101(3) 0.008(3) 0.031(2) 0.006(2)
C02X 0.082(3) 0.110(4) 0.087(3) -0.011(3) 0.039(2) -0.024(3)
C02Y 0.068(3) 0.103(4) 0.094(3) 0.005(3) 0.033(2) -0.013(3)
C02Z 0.078(3) 0.087(3) 0.105(3) -0.006(3) 0.034(3) -0.004(2)
C030 0.066(3) 0.097(4) 0.099(3) 0.013(3) 0.022(2) 0.008(2)
C031 0.076(3) 0.077(3) 0.098(3) 0.004(2) 0.029(2) -0.009(2)
C032 0.095(3) 0.075(3) 0.095(3) -0.015(3) 0.043(3) 0.003(2)
C033 0.064(3) 0.090(3) 0.111(4) -0.001(3) 0.039(2) -0.005(2)
C034 0.103(4) 0.108(4) 0.084(3) 0.011(3) 0.048(3) 0.007(3)
C035 0.068(3) 0.090(4) 0.119(4) 0.000(3) 0.041(3) 0.002(2)
C036 0.080(3) 0.082(3) 0.098(3) 0.017(3) 0.032(2) -0.010(2)
C037 0.069(3) 0.089(4) 0.097(3) -0.005(3) 0.022(2) -0.009(2)
C038 0.090(3) 0.105(4) 0.081(3) -0.013(3) 0.035(2) -0.016(3)
C039 0.074(3) 0.082(3) 0.133(5) 0.018(3) 0.049(3) 0.014(3)
C03A 0.100(4) 0.103(4) 0.094(3) -0.005(3) 0.039(3) -0.003(3)
C03B 0.085(3) 0.074(3) 0.093(3) -0.004(2) 0.027(2) -0.001(2)
C03C 0.098(4) 0.095(4) 0.091(3) 0.012(3) 0.041(3) -0.001(3)
C03D 0.074(3) 0.088(3) 0.131(5) -0.020(3) 0.053(3) -0.014(3)
C03E 0.086(3) 0.096(4) 0.100(3) -0.018(3) 0.029(3) 0.019(3)
C03F 0.085(3) 0.118(4) 0.087(3) 0.023(3) 0.037(3) -0.008(3)
C03G 0.086(3) 0.083(3) 0.090(3) -0.005(2) 0.037(2) -0.001(2)
C03H 0.084(3) 0.102(4) 0.085(3) -0.021(3) 0.028(2) 0.010(3)
C03I 0.077(3) 0.115(4) 0.097(3) -0.016(3) 0.041(2) -0.016(3)
C03J 0.094(4) 0.097(4) 0.108(4) -0.005(3) 0.051(3) 0.000(3)
C03K 0.080(3) 0.081(3) 0.089(3) -0.005(2) 0.025(2) 0.003(2)
C03L 0.086(3) 0.122(5) 0.101(4) 0.025(3) 0.042(3) -0.015(3)
C03M 0.087(3) 0.094(4) 0.081(3) 0.011(2) 0.019(2) 0.012(3)
C03N 0.082(3) 0.095(4) 0.106(4) -0.015(3) 0.038(3) -0.001(3)
C03O 0.084(3) 0.080(3) 0.103(3) 0.006(3) 0.034(3) 0.003(2)
C03P 0.078(3) 0.101(4) 0.121(4) -0.020(3) 0.041(3) -0.015(3)
C03Q 0.099(4) 0.075(3) 0.103(4) 0.004(3) 0.044(3) 0.004(3)
C03R 0.102(4) 0.097(4) 0.095(3) 0.002(3) 0.046(3) 0.010(3)
C03S 0.090(4) 0.096(4) 0.111(4) 0.018(3) 0.037(3) 0.015(3)
C03T 0.104(4) 0.094(4) 0.087(3) 0.008(3) 0.048(3) 0.013(3)
C03U 0.095(4) 0.109(5) 0.093(3) -0.014(3) 0.029(3) -0.005(3)
C03V 0.088(3) 0.104(4) 0.095(3) 0.017(3) 0.026(3) 0.003(3)
C03W 0.087(3) 0.118(4) 0.100(3) 0.004(3) 0.037(3) 0.001(3)
C03X 0.094(4) 0.094(4) 0.119(4) 0.011(3) 0.031(3) 0.002(3)
C03Y 0.096(3) 0.077(3) 0.090(3) 0.003(2) 0.021(3) 0.002(3)
C03Z 0.081(3) 0.090(3) 0.092(3) 0.005(3) 0.025(2) -0.009(3)
C040 0.090(4) 0.119(5) 0.095(4) -0.015(3) 0.027(3) -0.022(3)
C041 0.113(4) 0.086(4) 0.104(4) 0.014(3) 0.045(3) 0.014(3)
C042 0.148(6) 0.107(5) 0.108(4) -0.010(4) 0.030(4) 0.042(4)
C043 0.086(3) 0.118(5) 0.090(3) 0.008(3) 0.025(3) 0.000(3)
C044 0.085(3) 0.121(4) 0.127(4) 0.018(3) 0.055(3) 0.004(3)
C045 0.116(4) 0.076(3) 0.098(3) 0.005(3) 0.019(3) -0.003(3)
C046 0.096(4) 0.086(4) 0.117(4) -0.018(3) 0.024(3) 0.000(3)
C047 0.091(4) 0.096(4) 0.128(5) -0.006(4) 0.039(3) -0.009(3)
C048 0.114(4) 0.071(3) 0.109(4) 0.003(3) -0.005(3) 0.004(3)
C049 0.082(3) 0.181(5) 0.106(3) 0.027(4) 0.043(3) -0.010(4)
C04A 0.109(4) 0.178(5) 0.103(3) -0.033(4) 0.061(3) -0.047(4)
C04B 0.117(4) 0.121(4) 0.138(4) -0.021(3) 0.066(3) -0.020(3)
C04C 0.135(6) 0.097(5) 0.248(10) 0.012(5) 0.121(7) 0.001(4)
C04D 0.120(5) 0.095(4) 0.107(4) 0.002(3) 0.035(3) 0.007(3)
C04E 0.103(4) 0.121(5) 0.114(4) 0.007(4) 0.014(4) 0.012(4)
C04F 0.126(5) 0.104(5) 0.126(5) -0.005(4) 0.031(4) -0.013(4)
C04G 0.084(5) 0.126(6) 0.102(5) -0.038(4) 0.053(4) -0.016(4)
C04I 0.108(5) 0.159(6) 0.152(6) 0.012(5) 0.036(4) -0.003(4)
C04H 0.138(6) 0.131(6) 0.161(6) -0.021(5) 0.018(5) 0.021(5)
C04M 0.157(7) 0.213(8) 0.184(7) 0.009(7) 0.087(6) -0.037(6)
C04O 0.181(7) 0.230(9) 0.176(7) -0.031(7) 0.093(6) -0.055(7)
C04U 0.198(8) 0.241(9) 0.152(6) 0.013(6) 0.089(6) -0.017(7)
C04Q 0.194(8) 0.227(9) 0.210(8) 0.040(7) 0.100(7) 0.009(7)
C04J 0.158(7) 0.164(7) 0.113(5) -0.039(5) 0.022(5) -0.031(6)
C04K 0.153(6) 0.161(7) 0.152(6) -0.019(6) 0.018(5) -0.019(6)
C04L 0.141(6) 0.140(6) 0.186(7) -0.011(6) 0.045(5) -0.023(5)
C04N 0.140(6) 0.159(7) 0.174(7) 0.022(6) 0.025(5) 0.001(5)
C04P 0.190(9) 0.114(6) 0.238(10) -0.032(7) 0.046(8) 0.003(6)
C04R 0.162(7) 0.193(8) 0.143(6) 0.001(6) 0.046(5) 0.012(6)
C04S 0.162(7) 0.147(6) 0.196(7) -0.013(6) 0.063(6) 0.000(6)
C04T 0.159(6) 0.194(8) 0.157(6) -0.025(6) 0.080(5) 0.002(6)
C04V 0.158(9) 0.252(13) 0.280(13) -0.069(11) 0.042(9) 0.000(9)
C2 0.081(6) 0.158(10) 0.100(7) 0.025(7) 0.031(5) 0.010(6)
C1 0.102(8) 0.142(11) 0.098(7) -0.042(8) 0.032(6) -0.023(8)
C3 0.066(12) 0.062(11) 0.064(9) -0.004(7) 0.006(7) 0.012(8)

loop_
_atom_type_symbol
_atom_type_description
_atom_type_scat_dispersion_real
_atom_type_scat_dispersion_imag
_atom_type_scat_source
C C 0.0181 0.0091 'International Tables Vol C Tables 4.2.6.8 and 6.1.1.4'
H H 0.0000 0.0000 'International Tables Vol C Tables 4.2.6.8 and 6.1.1.4'
O O 0.0492 0.0322 'International Tables Vol C Tables 4.2.6.8 and 6.1.1.4'

loop_
_citation_id
_citation_doi
_citation_year
1 10.26434/chemrxiv-2025-925jm 2025

loop_
_geom_angle_atom_site_label_1
_geom_angle_atom_site_label_2
_geom_angle_atom_site_label_3
_geom_angle
_geom_angle_site_symmetry_1
_geom_angle_site_symmetry_3
_geom_angle_publ_flag
C00V O001 C03B 114.8(3) . . ?
C00N O002 C03O 116.0(4) . . ?
C00T O003 C03M 118.4(4) . . ?
C00W O004 C02G 118.8(3) . . ?
C01Q O005 C02S 118.9(4) . . ?
C02D O006 C03R 118.6(4) . . ?
C02J O007 C02Z 118.1(4) . . ?
C02B O008 C046 109.3(4) . . ?
C03C O009 C03Y 115.1(4) . . ?
C03A O00A C048 114.2(5) . . ?
C03K O00B C03G 113.2(4) . . ?
C045 O00C C03Z 110.8(4) . . ?
C04D O00D C03J 115.3(5) . . ?
C04C O00E C03Q 117.2(5) . . ?
C00I C00F H00F 119.5 . . ?
C00Q C00F H00F 119.5 . . ?
C00Q C00F C00I 121.0(4) . . ?
C04E O00G C3 81.6(7) . . ?
C04G O00G C04E 118.7(6) . . ?
C00J C00H H00H 119.8 . . ?
C00J C00H C00Y 120.4(4) . . ?
C00Y C00H H00H 119.8 . . ?
C00F C00I C00N 116.8(4) . . ?
C00F C00I C01C 117.6(4) . . ?
C00N C00I C01C 124.3(4) . . ?
C00H C00J H00J 119.0 . . ?
C00H C00J C019 122.0(4) . . ?
C019 C00J H00J 119.0 . . ?
C01A C00K C019 122.5(4) . . ?
C01A C00K C01F 116.7(4) . . ?
C01F C00K C019 117.7(4) . . ?
C00R C00L C00P 118.7(4) . . ?
C016 C00L C00P 122.2(4) . . ?
C016 C00L C00R 116.6(5) . . ?
C01E C00M C020 121.0(4) . . ?
C01K C00M C01E 116.2(5) . . ?
C01K C00M C020 120.8(4) . . ?
O002 C00N C00I 120.8(4) . . ?
O002 C00N C00T 117.2(4) . . ?
C00T C00N C00I 121.6(4) . . ?
C00S C00O H00O 119.0 . . ?
C00X C00O H00O 119.0 . . ?
C00X C00O C00S 122.1(4) . . ?
C00Q C00P C00L 117.9(4) . . ?
C00Q C00P C00T 115.7(4) . . ?
C00T C00P C00L 124.5(4) . . ?
C00F C00Q C00P 122.9(4) . . ?
C00F C00Q H00Q 118.6 . . ?
C00P C00Q H00Q 118.6 . . ?
C00L C00R H00R 119.7 . . ?
C01K C00R C00L 120.5(4) . . ?
C01K C00R H00R 119.7 . . ?
C00O C00S C00Z 120.6(4) . . ?
C012 C00S C00O 115.3(4) . . ?
C012 C00S C00Z 122.6(4) . . ?
O003 C00T C00N 116.7(4) . . ?
O003 C00T C00P 123.0(4) . . ?
C00N C00T C00P 120.1(4) . . ?
C010 C00U H00U 119.4 . . ?
C010 C00U C01W 121.3(4) . . ?
C01W C00U H00U 119.4 . . ?
O001 C00V C00W 117.1(4) . . ?
O001 C00V C00Y 121.2(4) . . ?
C00Y C00V C00W 121.4(4) . . ?
O004 C00W C00V 115.8(4) . . ?
O004 C00W C019 124.3(4) . . ?
C00V C00W C019 119.7(4) . . ?
C00O C00X H00X 119.5 . . ?
C00O C00X C013 121.0(4) . . ?
C013 C00X H00X 119.5 . . ?
C00H C00Y C013 116.8(4) . . ?
C00V C00Y C00H 117.4(4) . . ?
C00V C00Y C013 124.6(4) . . ?
C028 C00Z C00S 121.3(4) . . ?
C028 C00Z C02X 115.3(4) . . ?
C02X C00Z C00S 122.1(4) . . ?
C00U C010 H010 119.3 . . ?
C00U C010 C01C 121.4(4) . . ?
C01C C010 H010 119.3 . . ?
C042 O011 C04F 114.8(6) . . ?
C00S C012 H012 119.1 . . ?
C01O C012 C00S 121.8(4) . . ?
C01O C012 H012 119.1 . . ?
C00X C013 C00Y 118.7(4) . . ?
C01O C013 C00X 116.9(4) . . ?
C01O C013 C00Y 122.4(4) . . ?
C015 C014 C01L 120.8(4) . . ?
C01H C014 C015 115.9(5) . . ?
C01H C014 C01L 121.5(4) . . ?
C014 C015 H015 119.0 . . ?
C01F C015 C014 122.1(4) . . ?
C01F C015 H015 119.0 . . ?
C00L C016 H016 119.1 . . ?
C01E C016 C00L 121.7(5) . . ?
C01E C016 H016 119.1 . . ?
C01L C017 H017 118.7 . . ?
C01U C017 H017 118.7 . . ?
C01U C017 C01L 122.6(5) . . ?
C02C C018 C01B 119.2(4) . . ?
C02R C018 C01B 123.2(4) . . ?
C02R C018 C02C 116.2(5) . . ?
C00J C019 C00K 116.5(4) . . ?
C00J C019 C00W 117.0(4) . . ?
C00W C019 C00K 124.5(4) . . ?
C00K C01A H01A 119.2 . . ?
C01H C01A C00K 121.7(4) . . ?
C01H C01A H01A 119.2 . . ?
C01J C01B C018 118.6(4) . . ?
C01R C01B C018 123.8(4) . . ?
C01R C01B C01J 116.1(5) . . ?
C010 C01C C00I 122.8(4) . . ?
C010 C01C C01M 116.6(4) . . ?
C01M C01C C00I 118.7(4) . . ?
C02H C01D C01V 121.4(4) . . ?
C02H C01D C038 115.5(5) . . ?
C038 C01D C01V 121.1(5) . . ?
C00M C01E H01E 119.5 . . ?
C016 C01E C00M 121.0(4) . . ?
C016 C01E H01E 119.5 . . ?
C00K C01F H01F 119.7 . . ?
C015 C01F C00K 120.7(4) . . ?
C015 C01F H01F 119.7 . . ?
C02V C01G C02L 120.4(4) . . ?
C032 C01G C02L 121.9(4) . . ?
C032 C01G C02V 116.1(5) . . ?
C014 C01H H01H 119.4 . . ?
C01A C01H C014 121.2(4) . . ?
C01A C01H H01H 119.4 . . ?
C024 C01I C01W 122.3(4) . . ?
C02P C01I C01W 119.8(4) . . ?
C02P C01I C024 116.0(5) . . ?
C01B C01J H01J 119.5 . . ?
C01Y C01J C01B 121.0(5) . . ?
C01Y C01J H01J 119.5 . . ?
C00M C01K H01K 118.9 . . ?
C00R C01K C00M 122.2(4) . . ?
C00R C01K H01K 118.9 . . ?
C017 C01L C014 121.9(4) . . ?
C01S C01L C014 121.6(4) . . ?
C01S C01L C017 114.4(5) . . ?
C01C C01M H01M 119.4 . . ?
C01P C01M C01C 121.2(4) . . ?
C01P C01M H01M 119.4 . . ?
C01T C01N C029 120.9(4) . . ?
C02E C01N C01T 115.4(5) . . ?
C02E C01N C029 121.7(4) . . ?
C012 C01O H01O 119.3 . . ?
C013 C01O C012 121.4(4) . . ?
C013 C01O H01O 119.3 . . ?
C01M C01P H01P 119.3 . . ?
C01M C01P C01W 121.4(4) . . ?
C01W C01P H01P 119.3 . . ?
O005 C01Q C02D 114.9(4) . . ?
O005 C01Q C033 124.9(5) . . ?
C033 C01Q C02D 120.2(5) . . ?
C01B C01R H01R 119.2 . . ?
C02Q C01R C01B 121.7(5) . . ?
C02Q C01R H01R 119.2 . . ?
C01L C01S H01S 119.0 . . ?
C02U C01S C01L 122.1(5) . . ?
C02U C01S H01S 119.0 . . ?
C01N C01T H01T 119.1 . . ?
C02C C01T C01N 121.8(5) . . ?
C02C C01T H01T 119.1 . . ?
C017 C01U H01U 119.1 . . ?
C017 C01U C025 121.8(5) . . ?
C025 C01U H01U 119.1 . . ?
C02T C01V C01D 121.4(5) . . ?
C034 C01V C01D 120.9(5) . . ?
C034 C01V C02T 115.1(5) . . ?
C00U C01W C01I 122.1(4) . . ?
C01P C01W C00U 116.5(4) . . ?
C01P C01W C01I 119.1(4) . . ?
C026 C01X H01X 119.1 . . ?
C026 C01X C02L 121.7(4) . . ?
C02L C01X H01X 119.1 . . ?
C01J C01Y H01Y 119.0 . . ?
C01J C01Y C02O 122.0(4) . . ?
C02O C01Y H01Y 119.0 . . ?
C023 C01Z C025 122.6(4) . . ?
C023 C01Z C03F 116.5(5) . . ?
C03F C01Z C025 118.8(5) . . ?
C02F C020 C00M 122.3(4) . . ?
C02W C020 C00M 121.0(4) . . ?
C02W C020 C02F 115.0(5) . . ?
C023 C021 H021 119.3 . . ?
C023 C021 C036 121.4(5) . . ?
C036 C021 H021 119.3 . . ?
C027 C022 H022 118.9 . . ?
C02Y C022 H022 118.9 . . ?
C02Y C022 C027 122.1(5) . . ?
C01Z C023 H023 119.2 . . ?
C021 C023 C01Z 121.6(5) . . ?
C021 C023 H023 119.2 . . ?
C01I C024 H024 119.6 . . ?
C02A C024 C01I 120.8(5) . . ?
C02A C024 H024 119.6 . . ?
C01U C025 C01Z 120.7(4) . . ?
C01U C025 C02U 114.8(5) . . ?
C02U C025 C01Z 123.0(4) . . ?
C01X C026 H026 119.1 . . ?
C01X C026 C02K 121.7(5) . . ?
C02K C026 H026 119.1 . . ?
C022 C027 C02I 118.3(5) . . ?
C022 C027 C02M 116.2(5) . . ?
C02M C027 C02I 123.7(5) . . ?
C00Z C028 H028 119.4 . . ?
C02H C028 C00Z 121.3(5) . . ?
C02H C028 H028 119.4 . . ?
C02A C029 C01N 121.1(5) . . ?
C030 C029 C01N 120.8(5) . . ?
C030 C029 C02A 116.2(5) . . ?
C024 C02A C029 121.3(5) . . ?
C024 C02A H02A 119.3 . . ?
C029 C02A H02A 119.3 . . ?
O008 C02B H02G 109.5 . . ?
O008 C02B H02H 109.5 . . ?
O008 C02B C02G 110.6(4) . . ?
H02G C02B H02H 108.1 . . ?
C02G C02B H02G 109.5 . . ?
C02G C02B H02H 109.5 . . ?
C018 C02C H02C 119.3 . . ?
C01T C02C C018 121.3(5) . . ?
C01T C02C H02C 119.3 . . ?
O006 C02D C01Q 116.1(5) . . ?
O006 C02D C03N 124.9(5) . . ?
C03N C02D C01Q 119.0(5) . . ?
C01N C02E H02E 119.1 . . ?
C02R C02E C01N 121.8(5) . . ?
C02R C02E H02E 119.1 . . ?
C020 C02F H02F 119.0 . . ?
C032 C02F C020 121.9(5) . . ?
C032 C02F H02F 119.0 . . ?
O004 C02G C02B 109.2(4) . . ?
O004 C02G H02I 109.8 . . ?
O004 C02G H02J 109.8 . . ?
C02B C02G H02I 109.8 . . ?
C02B C02G H02J 109.8 . . ?
H02I C02G H02J 108.3 . . ?
C01D C02H H02K 119.1 . . ?
C028 C02H C01D 121.8(5) . . ?
C028 C02H H02K 119.1 . . ?
C037 C02I C027 122.0(5) . . ?
C037 C02I C03T 116.3(5) . . ?
C03T C02I C027 119.3(5) . . ?
O007 C02J C035 125.7(5) . . ?
O007 C02J C03Q 114.9(4) . . ?
C035 C02J C03Q 119.4(5) . . ?
C026 C02K C02O 119.5(4) . . ?
C026 C02K C03E 115.6(5) . . ?
C03E C02K C02O 122.4(5) . . ?
C01X C02L C01G 122.1(4) . . ?
C01X C02L C03H 114.6(5) . . ?
C03H C02L C01G 121.7(5) . . ?
C027 C02M H02M 119.5 . . ?
C031 C02M C027 121.0(5) . . ?
C031 C02M H02M 119.5 . . ?
C02Y C02N C031 116.3(5) . . ?
C02Y C02N C036 119.4(5) . . ?
C031 C02N C036 123.0(5) . . ?
C01Y C02O C02K 118.3(4) . . ?
C02Q C02O C01Y 116.0(5) . . ?
C02Q C02O C02K 124.1(5) . . ?
C01I C02P H02P 119.2 . . ?
C030 C02P C01I 121.7(5) . . ?
C030 C02P H02P 119.2 . . ?
C01R C02Q C02O 122.1(5) . . ?
C01R C02Q H02Q 118.9 . . ?
C02O C02Q H02Q 118.9 . . ?
C018 C02R H02R 119.3 . . ?
C02E C02R C018 121.4(5) . . ?
C02E C02R H02R 119.3 . . ?
O005 C02S H02L 110.2 . . ?
O005 C02S H02N 110.2 . . ?
O005 C02S C03C 107.7(4) . . ?
H02L C02S H02N 108.5 . . ?
C03C C02S H02L 110.2 . . ?
C03C C02S H02N 110.2 . . ?
C01V C02T H02T 119.0 . . ?
C037 C02T C01V 122.1(5) . . ?
C037 C02T H02T 119.0 . . ?
C01S C02U C025 121.7(5) . . ?
C01S C02U H02U 119.1 . . ?
C025 C02U H02U 119.1 . . ?
C01G C02V H02V 119.6 . . ?
C02W C02V C01G 120.7(5) . . ?
C02W C02V H02V 119.6 . . ?
C020 C02W H02W 119.0 . . ?
C02V C02W C020 122.0(5) . . ?
C02V C02W H02W 119.0 . . ?
C00Z C02X H02X 119.1 . . ?
C038 C02X C00Z 121.8(5) . . ?
C038 C02X H02X 119.1 . . ?
C022 C02Y C02N 121.6(5) . . ?
C022 C02Y H02Y 119.2 . . ?
C02N C02Y H02Y 119.2 . . ?
O007 C02Z H02B 110.0 . . ?
O007 C02Z H02D 110.0 . . ?
O007 C02Z C03A 108.6(4) . . ?
H02B C02Z H02D 108.4 . . ?
C03A C02Z H02B 110.0 . . ?
C03A C02Z H02D 110.0 . . ?
C029 C030 C02P 121.0(5) . . ?
C029 C030 H030 119.5 . . ?
C02P C030 H030 119.5 . . ?
C02M C031 C02N 121.4(5) . . ?
C02M C031 H031 119.3 . . ?
C02N C031 H031 119.3 . . ?
C01G C032 C02F 121.7(5) . . ?
C01G C032 H032 119.2 . . ?
C02F C032 H032 119.2 . . ?
C01Q C033 H033 120.3 . . ?
C03D C033 C01Q 119.4(6) . . ?
C03D C033 H033 120.3 . . ?
C01V C034 H034 119.0 . . ?
C03T C034 C01V 122.0(5) . . ?
C03T C034 H034 119.0 . . ?
C02J C035 H035 120.3 . . ?
C02J C035 C039 119.5(6) . . ?
C039 C035 H035 120.3 . . ?
C021 C036 C02N 121.6(5) . . ?
C03L C036 C021 116.2(5) . . ?
C03L C036 C02N 120.2(5) . . ?
C02I C037 H037 119.4 . . ?
C02T C037 C02I 121.2(5) . . ?
C02T C037 H037 119.4 . . ?
C01D C038 H038 119.2 . . ?
C02X C038 C01D 121.6(5) . . ?
C02X C038 H038 119.2 . . ?
C035 C039 H039 119.6 . . ?
C03S C039 C035 120.8(6) . . ?
C03S C039 H039 119.6 . . ?
O00A C03A C02Z 114.3(4) . . ?
O00A C03A H03A 108.7 . . ?
O00A C03A H03B 108.7 . . ?
C02Z C03A H03A 108.7 . . ?
C02Z C03A H03B 108.7 . . ?
H03A C03A H03B 107.6 . . ?
O001 C03B H03M 109.3 . . ?
O001 C03B H03N 109.3 . . ?
O001 C03B C03K 111.5(4) . . ?
H03M C03B H03N 108.0 . . ?
C03K C03B H03M 109.3 . . ?
C03K C03B H03N 109.3 . . ?
O009 C03C C02S 113.8(4) . . ?
O009 C03C H03O 108.8 . . ?
O009 C03C H03P 108.8 . . ?
C02S C03C H03O 108.8 . . ?
C02S C03C H03P 108.8 . . ?
H03O C03C H03P 107.7 . . ?
C033 C03D H03Q 119.8 . . ?
C03P C03D C033 120.4(6) . . ?
C03P C03D H03Q 119.8 . . ?
C02K C03E H03E 119.4 . . ?
C03H C03E C02K 121.3(5) . . ?
C03H C03E H03E 119.4 . . ?
C01Z C03F H03R 119.4 . . ?
C03L C03F C01Z 121.1(5) . . ?
C03L C03F H03R 119.4 . . ?
O00B C03G H03T 108.5 . . ?
O00B C03G H03U 108.5 . . ?
O00B C03G C03Y 115.0(4) . . ?
H03T C03G H03U 107.5 . . ?
C03Y C03G H03T 108.5 . . ?
C03Y C03G H03U 108.5 . . ?
C02L C03H H03H 119.1 . . ?
C03E C03H C02L 121.8(5) . . ?
C03E C03H H03H 119.1 . . ?
C03W C03I H5 120.0 . . ?
C03W C03I C044 120.1(6) . . ?
C044 C03I H5 120.0 . . ?
O00D C03J H03V 108.7 . . ?
O00D C03J H03W 108.7 . . ?
O00D C03J C03R 114.2(5) . . ?
H03V C03J H03W 107.6 . . ?
C03R C03J H03V 108.7 . . ?
C03R C03J H03W 108.7 . . ?
O00B C03K C03B 107.0(4) . . ?
O00B C03K H03X 110.3 . . ?
O00B C03K H03Y 110.3 . . ?
C03B C03K H03X 110.3 . . ?
C03B C03K H03Y 110.3 . . ?
H03X C03K H03Y 108.6 . . ?
C036 C03L H03Z 119.2 . . ?
C03F C03L C036 121.6(5) . . ?
C03F C03L H03Z 119.2 . . ?
O003 C03M H03C 110.2 . . ?
O003 C03M H03D 110.2 . . ?
O003 C03M H03F 107.0 . . ?
O003 C03M H03G 107.0 . . ?
O003 C03M C04G 107.7(5) . . ?
O003 C03M C3 121.1(7) . . ?
H03C C03M H03D 108.5 . . ?
H03F C03M H03G 106.8 . . ?
C04G C03M H03C 110.2 . . ?
C04G C03M H03D 110.2 . . ?
C3 C03M H03F 107.0 . . ?
C3 C03M H03G 107.0 . . ?
C02D C03N H03 119.8 . . ?
C03P C03N C02D 120.4(6) . . ?
C03P C03N H03 119.8 . . ?
O002 C03O H03I 109.6 . . ?
O002 C03O H03J 109.6 . . ?
O002 C03O C03Z 110.4(4) . . ?
H03I C03O H03J 108.1 . . ?
C03Z C03O H03I 109.6 . . ?
C03Z C03O H03J 109.6 . . ?
C03D C03P C03N 120.3(6) . . ?
C03D C03P H1 119.9 . . ?
C03N C03P H1 119.9 . . ?
O00E C03Q C02J 120.9(5) . . ?
O00E C03Q C041 119.6(5) . . ?
C041 C03Q C02J 119.2(5) . . ?
O006 C03R C03J 110.3(5) . . ?
O006 C03R H2 109.6 . . ?
O006 C03R H 109.6 . . ?
C03J C03R H2 109.6 . . ?
C03J C03R H 109.6 . . ?
H2 C03R H 108.1 . . ?
C039 C03S H03S 119.7 . . ?
C039 C03S C041 120.7(6) . . ?
C041 C03S H03S 119.7 . . ?
C02I C03T H3 119.6 . . ?
C034 C03T C02I 120.7(5) . . ?
C034 C03T H3 119.6 . . ?
C03V C03U C03X 118.7(6) . . ?
C03V C03U C04J 120.9(7) . . ?
C03X C03U C04J 120.4(7) . . ?
C03U C03V H7 119.4 . . ?
C03U C03V C047 121.2(6) . . ?
C047 C03V H7 119.4 . . ?
C03I C03W H6 120.5 . . ?
C03I C03W C04B 119.1(6) . . ?
C04B C03W H6 120.5 . . ?
C03U C03X H8 120.0 . . ?
C043 C03X C03U 120.0(6) . . ?
C043 C03X H8 120.0 . . ?
O009 C03Y C03G 108.9(4) . . ?
O009 C03Y H4 109.9 . . ?
O009 C03Y HA 109.9 . . ?
C03G C03Y H4 109.9 . . ?
C03G C03Y HA 109.9 . . ?
H4 C03Y HA 108.3 . . ?
O00C C03Z C03O 107.5(4) . . ?
O00C C03Z H03K 110.2 . . ?
O00C C03Z H03L 110.2 . . ?
C03O C03Z H03K 110.2 . . ?
C03O C03Z H03L 110.2 . . ?
H03K C03Z H03L 108.5 . . ?
C043 C040 H040 119.4 . . ?
C043 C040 C047 121.2(6) . . ?
C047 C040 H040 119.4 . . ?
C03Q C041 H041 119.9 . . ?
C03S C041 C03Q 120.3(6) . . ?
C03S C041 H041 119.9 . . ?
O011 C042 H04A 109.5 . . ?
O011 C042 H04B 109.5 . . ?
O011 C042 C04C 110.6(6) . . ?
H04A C042 H04B 108.1 . . ?
C04C C042 H04A 109.5 . . ?
C04C C042 H04B 109.5 . . ?
C03X C043 H043 120.0 . . ?
C040 C043 C03X 120.1(6) . . ?
C040 C043 H043 120.0 . . ?
C03I C044 H044 120.4 . . ?
C03I C044 C049 119.2(7) . . ?
C049 C044 H044 120.4 . . ?
O00C C045 H04C 108.9 . . ?
O00C C045 H04D 108.9 . . ?
O00C C045 C048 113.4(5) . . ?
H04C C045 H04D 107.7 . . ?
C048 C045 H04C 108.9 . . ?
C048 C045 H04D 108.9 . . ?
O008 C046 H04O 109.1 . . ?
O008 C046 H04P 109.1 . . ?
O008 C046 C04D 112.6(5) . . ?
H04O C046 H04P 107.8 . . ?
C04D C046 H04O 109.1 . . ?
C04D C046 H04P 109.1 . . ?
C03V C047 H047 120.6 . . ?
C040 C047 C03V 118.8(6) . . ?
C040 C047 H047 120.6 . . ?
O00A C048 C045 108.6(5) . . ?
O00A C048 H04E 110.0 . . ?
O00A C048 H04F 110.0 . . ?
C045 C048 H04E 110.0 . . ?
C045 C048 H04F 110.0 . . ?
H04E C048 H04F 108.3 . . ?
C044 C049 C2 137.6(10) . . ?
C04A C049 C044 120.6(7) . . ?
C04A C049 C2 101.8(10) . . ?
C049 C04A C04B 121.1(7) . . ?
C049 C04A C1 102.0(10) . . ?
C04B C04A C1 136.4(10) . . ?
C03W C04B H04S 120.0 . . ?
C04A C04B C03W 120.0(7) . . ?
C04A C04B H04S 120.0 . . ?
O00E C04C C042 114.5(6) . . ?
O00E C04C H04G 108.6 . . ?
O00E C04C H04H 108.6 . . ?
C042 C04C H04G 108.6 . . ?
C042 C04C H04H 108.6 . . ?
H04G C04C H04H 107.6 . . ?
O00D C04D C046 109.2(5) . . ?
O00D C04D H04Q 109.8 . . ?
O00D C04D H04R 109.8 . . ?
C046 C04D H04Q 109.8 . . ?
C046 C04D H04R 109.8 . . ?
H04Q C04D H04R 108.3 . . ?
O00G C04E H04I 108.6 . . ?
O00G C04E H04J 108.6 . . ?
O00G C04E C04F 114.8(7) . . ?
H04I C04E H04J 107.6 . . ?
C04F C04E H04I 108.6 . . ?
C04F C04E H04J 108.6 . . ?
O011 C04F H04K 109.8 . . ?
O011 C04F H04L 109.8 . . ?
C04E C04F O011 109.4(6) . . ?
C04E C04F H04K 109.8 . . ?
C04E C04F H04L 109.8 . . ?
H04K C04F H04L 108.2 . . ?
O00G C04G C03M 115.3(5) . . ?
O00G C04G H04M 108.5 . . ?
O00G C04G H04N 108.5 . . ?
C03M C04G H04M 108.5 . . ?
C03M C04G H04N 108.5 . . ?
H04M C04G H04N 107.5 . . ?
C04H C04I C04Q 120.0 . . ?
C04H C04I C04V 117.2(8) . . ?
C04Q C04I C04V 122.5(8) . . ?
C04I C04H H04W 120.0 . . ?
C04I C04H C04M 120.0 . . ?
C04M C04H H04W 120.0 . . ?
C04H C04M H04X 120.0 . . ?
C04O C04M C04H 120.0 . . ?
C04O C04M H04X 120.0 . . ?
C04M C04O H04Y 120.0 . . ?
C04M C04O C04U 120.0 . . ?
C04U C04O H04Y 120.0 . . ?
C04O C04U H04Z 120.0 . . ?
C04Q C04U C04O 120.0 . . ?
C04Q C04U H04Z 120.0 . . ?
C04I C04Q H04 120.0 . . ?
C04U C04Q C04I 120.0 . . ?
C04U C04Q H04 120.0 . . ?
C03U C04J H04T 109.5 . . ?
C03U C04J H04U 109.5 . . ?
C03U C04J H04V 109.5 . . ?
H04T C04J H04U 109.5 . . ?
H04T C04J H04V 109.5 . . ?
H04U C04J H04V 109.5 . . ?
C04N C04K C04P 122.6(10) . . ?
C04R C04K C04N 119.6(11) . . ?
C04R C04K C04P 117.4(11) . . ?
C04N C04L H10 122.2 . . ?
C04S C04L H10 122.2 . . ?
C04S C04L C04N 115.7(11) . . ?
C04K C04N C04L 123.6(11) . . ?
C04K C04N H11 118.2 . . ?
C04L C04N H11 118.2 . . ?
C04K C04P H12 109.5 . . ?
C04K C04P HB 109.5 . . ?
C04K C04P HC 109.5 . . ?
H12 C04P HB 109.5 . . ?
H12 C04P HC 109.5 . . ?
HB C04P HC 109.5 . . ?
C04K C04R H13 120.6 . . ?
C04K C04R C04T 118.8(11) . . ?
C04T C04R H13 120.6 . . ?
C04L C04S H14 119.3 . . ?
C04T C04S C04L 121.4(11) . . ?
C04T C04S H14 119.3 . . ?
C04R C04T H15 119.6 . . ?
C04S C04T C04R 120.7(11) . . ?
C04S C04T H15 119.6 . . ?
C04I C04V H9 109.5 . . ?
C04I C04V HD 109.5 . . ?
C04I C04V HE 109.5 . . ?
H9 C04V HD 109.5 . . ?
H9 C04V HE 109.5 . . ?
HD C04V HE 109.5 . . ?
C049 C2 H2A 109.5 . . ?
C049 C2 H2B 109.5 . . ?
C049 C2 H2C 109.5 . . ?
H2A C2 H2B 109.5 . . ?
H2A C2 H2C 109.5 . . ?
H2B C2 H2C 109.5 . . ?
C04A C1 H1A 109.5 . . ?
C04A C1 H1B 109.5 . . ?
C04A C1 H1C 109.5 . . ?
H1A C1 H1B 109.5 . . ?
H1A C1 H1C 109.5 . . ?
H1B C1 H1C 109.5 . . ?
O00G C3 C03M 111.7(9) . . ?
O00G C3 H3A 109.3 . . ?
O00G C3 H3B 109.3 . . ?
C03M C3 H3A 109.3 . . ?
C03M C3 H3B 109.3 . . ?
H3A C3 H3B 107.9 . . ?

loop_
_geom_bond_atom_site_label_1
_geom_bond_atom_site_label_2
_geom_bond_distance
_geom_bond_site_symmetry_2
_geom_bond_publ_flag
O001 C00V 1.396(5) . ?
O001 C03B 1.441(6) . ?
O002 C00N 1.395(5) . ?
O002 C03O 1.429(6) . ?
O003 C00T 1.376(5) . ?
O003 C03M 1.439(6) . ?
O004 C00W 1.369(5) . ?
O004 C02G 1.453(5) . ?
O005 C01Q 1.376(6) . ?
O005 C02S 1.429(6) . ?
O006 C02D 1.374(6) . ?
O006 C03R 1.427(6) . ?
O007 C02J 1.356(6) . ?
O007 C02Z 1.430(6) . ?
O008 C02B 1.428(6) . ?
O008 C046 1.446(7) . ?
O009 C03C 1.413(6) . ?
O009 C03Y 1.446(6) . ?
O00A C03A 1.432(7) . ?
O00A C048 1.436(7) . ?
O00B C03G 1.426(6) . ?
O00B C03K 1.418(6) . ?
O00C C03Z 1.432(6) . ?
O00C C045 1.420(6) . ?
O00D C03J 1.428(6) . ?
O00D C04D 1.380(7) . ?
O00E C03Q 1.362(7) . ?
O00E C04C 1.334(8) . ?
C00F H00F 0.9500 . ?
C00F C00I 1.395(6) . ?
C00F C00Q 1.364(7) . ?
O00G C04E 1.400(8) . ?
O00G C04G 1.383(8) . ?
O00G C3 1.494(14) . ?
C00H H00H 0.9500 . ?
C00H C00J 1.373(7) . ?
C00H C00Y 1.406(6) . ?
C00I C00N 1.403(6) . ?
C00I C01C 1.483(7) . ?
C00J H00J 0.9500 . ?
C00J C019 1.407(6) . ?
C00K C019 1.480(7) . ?
C00K C01A 1.398(6) . ?
C00K C01F 1.402(6) . ?
C00L C00P 1.486(7) . ?
C00L C00R 1.404(7) . ?
C00L C016 1.391(6) . ?
C00M C01E 1.405(7) . ?
C00M C01K 1.391(6) . ?
C00M C020 1.487(7) . ?
C00N C00T 1.399(7) . ?
C00O H00O 0.9500 . ?
C00O C00S 1.403(6) . ?
C00O C00X 1.378(6) . ?
C00P C00Q 1.406(7) . ?
C00P C00T 1.419(6) . ?
C00Q H00Q 0.9500 . ?
C00R H00R 0.9500 . ?
C00R C01K 1.377(7) . ?
C00S C00Z 1.477(7) . ?
C00S C012 1.397(6) . ?
C00U H00U 0.9500 . ?
C00U C010 1.383(7) . ?
C00U C01W 1.398(7) . ?
C00V C00W 1.402(6) . ?
C00V C00Y 1.401(6) . ?
C00W C019 1.409(6) . ?
C00X H00X 0.9500 . ?
C00X C013 1.394(6) . ?
C00Y C013 1.489(6) . ?
C00Z C028 1.398(7) . ?
C00Z C02X 1.404(7) . ?
C010 H010 0.9500 . ?
C010 C01C 1.395(7) . ?
O011 C042 1.416(9) . ?
O011 C04F 1.455(8) . ?
C012 H012 0.9500 . ?
C012 C01O 1.384(7) . ?
C013 C01O 1.383(6) . ?
C014 C015 1.405(7) . ?
C014 C01H 1.402(6) . ?
C014 C01L 1.480(7) . ?
C015 H015 0.9500 . ?
C015 C01F 1.378(7) . ?
C016 H016 0.9500 . ?
C016 C01E 1.377(7) . ?
C017 H017 0.9500 . ?
C017 C01L 1.409(7) . ?
C017 C01U 1.357(7) . ?
C018 C01B 1.478(7) . ?
C018 C02C 1.404(6) . ?
C018 C02R 1.388(7) . ?
C01A H01A 0.9500 . ?
C01A C01H 1.379(7) . ?
C01B C01J 1.411(6) . ?
C01B C01R 1.404(7) . ?
C01C C01M 1.397(6) . ?
C01D C01V 1.481(7) . ?
C01D C02H 1.389(7) . ?
C01D C038 1.398(7) . ?
C01E H01E 0.9500 . ?
C01F H01F 0.9500 . ?
C01G C02L 1.474(7) . ?
C01G C02V 1.414(7) . ?
C01G C032 1.377(7) . ?
C01H H01H 0.9500 . ?
C01I C01W 1.488(7) . ?
C01I C024 1.402(7) . ?
C01I C02P 1.391(7) . ?
C01J H01J 0.9500 . ?
C01J C01Y 1.374(7) . ?
C01K H01K 0.9500 . ?
C01L C01S 1.404(7) . ?
C01M H01M 0.9500 . ?
C01M C01P 1.384(7) . ?
C01N C01T 1.405(7) . ?
C01N C029 1.496(7) . ?
C01N C02E 1.398(7) . ?
C01O H01O 0.9500 . ?
C01P H01P 0.9500 . ?
C01P C01W 1.398(7) . ?
C01Q C02D 1.394(7) . ?
C01Q C033 1.392(7) . ?
C01R H01R 0.9500 . ?
C01R C02Q 1.374(7) . ?
C01S H01S 0.9500 . ?
C01S C02U 1.361(8) . ?
C01T H01T 0.9500 . ?
C01T C02C 1.373(7) . ?
C01U H01U 0.9500 . ?
C01U C025 1.400(7) . ?
C01V C02T 1.409(7) . ?
C01V C034 1.404(8) . ?
C01X H01X 0.9500 . ?
C01X C026 1.371(7) . ?
C01X C02L 1.394(7) . ?
C01Y H01Y 0.9500 . ?
C01Y C02O 1.409(7) . ?
C01Z C023 1.387(7) . ?
C01Z C025 1.480(7) . ?
C01Z C03F 1.414(7) . ?
C020 C02F 1.403(7) . ?
C020 C02W 1.398(7) . ?
C021 H021 0.9500 . ?
C021 C023 1.377(7) . ?
C021 C036 1.403(7) . ?
C022 H022 0.9500 . ?
C022 C027 1.392(7) . ?
C022 C02Y 1.372(7) . ?
C023 H023 0.9500 . ?
C024 H024 0.9500 . ?
C024 C02A 1.383(7) . ?
C025 C02U 1.420(7) . ?
C026 H026 0.9500 . ?
C026 C02K 1.391(7) . ?
C027 C02I 1.474(7) . ?
C027 C02M 1.422(8) . ?
C028 H028 0.9500 . ?
C028 C02H 1.385(7) . ?
C029 C02A 1.404(7) . ?
C029 C030 1.378(7) . ?
C02A H02A 0.9500 . ?
C02B H02G 0.9900 . ?
C02B H02H 0.9900 . ?
C02B C02G 1.502(7) . ?
C02C H02C 0.9500 . ?
C02D C03N 1.389(8) . ?
C02E H02E 0.9500 . ?
C02E C02R 1.384(7) . ?
C02F H02F 0.9500 . ?
C02F C032 1.381(8) . ?
C02G H02I 0.9900 . ?
C02G H02J 0.9900 . ?
C02H H02K 0.9500 . ?
C02I C037 1.393(7) . ?
C02I C03T 1.410(7) . ?
C02J C035 1.399(7) . ?
C02J C03Q 1.403(8) . ?
C02K C02O 1.479(7) . ?
C02K C03E 1.396(7) . ?
C02L C03H 1.409(7) . ?
C02M H02M 0.9500 . ?
C02M C031 1.374(7) . ?
C02N C02Y 1.396(8) . ?
C02N C031 1.415(7) . ?
C02N C036 1.489(7) . ?
C02O C02Q 1.386(7) . ?
C02P H02P 0.9500 . ?
C02P C030 1.390(7) . ?
C02Q H02Q 0.9500 . ?
C02R H02R 0.9500 . ?
C02S H02L 0.9900 . ?
C02S H02N 0.9900 . ?
C02S C03C 1.511(8) . ?
C02T H02T 0.9500 . ?
C02T C037 1.374(8) . ?
C02U H02U 0.9500 . ?
C02V H02V 0.9500 . ?
C02V C02W 1.383(7) . ?
C02W H02W 0.9500 . ?
C02X H02X 0.9500 . ?
C02X C038 1.372(7) . ?
C02Y H02Y 0.9500 . ?
C02Z H02B 0.9900 . ?
C02Z H02D 0.9900 . ?
C02Z C03A 1.478(8) . ?
C030 H030 0.9500 . ?
C031 H031 0.9500 . ?
C032 H032 0.9500 . ?
C033 H033 0.9500 . ?
C033 C03D 1.388(8) . ?
C034 H034 0.9500 . ?
C034 C03T 1.379(8) . ?
C035 H035 0.9500 . ?
C035 C039 1.401(8) . ?
C036 C03L 1.401(8) . ?
C037 H037 0.9500 . ?
C038 H038 0.9500 . ?
C039 H039 0.9500 . ?
C039 C03S 1.351(9) . ?
C03A H03A 0.9900 . ?
C03A H03B 0.9900 . ?
C03B H03M 0.9900 . ?
C03B H03N 0.9900 . ?
C03B C03K 1.512(7) . ?
C03C H03O 0.9900 . ?
C03C H03P 0.9900 . ?
C03D H03Q 0.9500 . ?
C03D C03P 1.370(9) . ?
C03E H03E 0.9500 . ?
C03E C03H 1.368(8) . ?
C03F H03R 0.9500 . ?
C03F C03L 1.371(8) . ?
C03G H03T 0.9900 . ?
C03G H03U 0.9900 . ?
C03G C03Y 1.485(8) . ?
C03H H03H 0.9500 . ?
C03I H5 0.9500 . ?
C03I C03W 1.346(9) . ?
C03I C044 1.382(9) . ?
C03J H03V 0.9900 . ?
C03J H03W 0.9900 . ?
C03J C03R 1.483(8) . ?
C03K H03X 0.9900 . ?
C03K H03Y 0.9900 . ?
C03L H03Z 0.9500 . ?
C03M H03C 0.9900 . ?
C03M H03D 0.9900 . ?
C03M H03F 0.9900 . ?
C03M H03G 0.9900 . ?
C03M C04G 1.557(9) . ?
C03M C3 1.509(14) . ?
C03N H03 0.9500 . ?
C03N C03P 1.382(8) . ?
C03O H03I 0.9900 . ?
C03O H03J 0.9900 . ?
C03O C03Z 1.452(7) . ?
C03P H1 0.9500 . ?
C03Q C041 1.401(8) . ?
C03R H2 0.9900 . ?
C03R H 0.9900 . ?
C03S H03S 0.9500 . ?
C03S C041 1.381(9) . ?
C03T H3 0.9500 . ?
C03U C03V 1.364(9) . ?
C03U C03X 1.397(9) . ?
C03U C04J 1.504(9) . ?
C03V H7 0.9500 . ?
C03V C047 1.388(9) . ?
C03W H6 0.9500 . ?
C03W C04B 1.382(9) . ?
C03X H8 0.9500 . ?
C03X C043 1.375(9) . ?
C03Y H4 0.9900 . ?
C03Y HA 0.9900 . ?
C03Z H03K 0.9900 . ?
C03Z H03L 0.9900 . ?
C040 H040 0.9500 . ?
C040 C043 1.359(9) . ?
C040 C047 1.366(9) . ?
C041 H041 0.9500 . ?
C042 H04A 0.9900 . ?
C042 H04B 0.9900 . ?
C042 C04C 1.501(10) . ?
C043 H043 0.9500 . ?
C044 H044 0.9500 . ?
C044 C049 1.384(11) . ?
C045 H04C 0.9900 . ?
C045 H04D 0.9900 . ?
C045 C048 1.507(9) . ?
C046 H04O 0.9900 . ?
C046 H04P 0.9900 . ?
C046 C04D 1.499(9) . ?
C047 H047 0.9500 . ?
C048 H04E 0.9900 . ?
C048 H04F 0.9900 . ?
C049 C04A 1.298(12) . ?
C049 C2 1.492(13) . ?
C04A C04B 1.371(11) . ?
C04A C1 1.507(13) . ?
C04B H04S 0.9500 . ?
C04C H04G 0.9900 . ?
C04C H04H 0.9900 . ?
C04D H04Q 0.9900 . ?
C04D H04R 0.9900 . ?
C04E H04I 0.9900 . ?
C04E H04J 0.9900 . ?
C04E C04F 1.423(10) . ?
C04F H04K 0.9900 . ?
C04F H04L 0.9900 . ?
C04G H04M 0.9900 . ?
C04G H04N 0.9900 . ?
C04I C04H 1.3900 . ?
C04I C04Q 1.3900 . ?
C04I C04V 1.473(14) . ?
C04H H04W 0.9500 . ?
C04H C04M 1.3900 . ?
C04M H04X 0.9500 . ?
C04M C04O 1.3900 . ?
C04O H04Y 0.9500 . ?
C04O C04U 1.3900 . ?
C04U H04Z 0.9500 . ?
C04U C04Q 1.3900 . ?
C04Q H04 0.9500 . ?
C04J H04T 0.9800 . ?
C04J H04U 0.9800 . ?
C04J H04V 0.9800 . ?
C04K C04N 1.383(14) . ?
C04K C04P 1.463(14) . ?
C04K C04R 1.337(13) . ?
C04L H10 0.9500 . ?
C04L C04N 1.409(14) . ?
C04L C04S 1.404(14) . ?
C04N H11 0.9500 . ?
C04P H12 0.9800 . ?
C04P HB 0.9800 . ?
C04P HC 0.9800 . ?
C04R H13 0.9500 . ?
C04R C04T 1.450(15) . ?
C04S H14 0.9500 . ?
C04S C04T 1.350(15) . ?
C04T H15 0.9500 . ?
C04V H9 0.9800 . ?
C04V HD 0.9800 . ?
C04V HE 0.9800 . ?
C2 H2A 0.9800 . ?
C2 H2B 0.9800 . ?
C2 H2C 0.9800 . ?
C1 H1A 0.9800 . ?
C1 H1B 0.9800 . ?
C1 H1C 0.9800 . ?
C3 H3A 0.9900 . ?
C3 H3B 0.9900 . ?

loop_
_geom_torsion_atom_site_label_1
_geom_torsion_atom_site_label_2
_geom_torsion_atom_site_label_3
_geom_torsion_atom_site_label_4
_geom_torsion
_geom_torsion_site_symmetry_1
_geom_torsion_site_symmetry_2
_geom_torsion_site_symmetry_3
_geom_torsion_site_symmetry_4
_geom_torsion_publ_flag
O001 C00V C00W O004 -3.6(6) . . . . ?
O001 C00V C00W C019 171.7(4) . . . . ?
O001 C00V C00Y C00H 176.1(4) . . . . ?
O001 C00V C00Y C013 -16.7(7) . . . . ?
O001 C03B C03K O00B 163.0(4) . . . . ?
O002 C00N C00T O003 -2.3(6) . . . . ?
O002 C00N C00T C00P 172.6(4) . . . . ?
O002 C03O C03Z O00C 177.5(4) . . . . ?
O003 C03M C04G O00G 65.1(7) . . . . ?
O003 C03M C3 O00G -39.6(16) . . . . ?
O004 C00W C019 C00J -172.0(4) . . . . ?
O004 C00W C019 C00K 24.8(7) . . . . ?
O005 C01Q C02D O006 3.9(6) . . . . ?
O005 C01Q C02D C03N -175.5(4) . . . . ?
O005 C01Q C033 C03D 177.3(4) . . . . ?
O005 C02S C03C O009 -66.5(6) . . . . ?
O006 C02D C03N C03P 177.6(5) . . . . ?
O007 C02J C035 C039 176.7(4) . . . . ?
O007 C02J C03Q O00E -1.6(7) . . . . ?
O007 C02J C03Q C041 -175.2(5) . . . . ?
O007 C02Z C03A O00A -64.8(6) . . . . ?
O008 C02B C02G O004 -78.0(5) . . . . ?
O008 C046 C04D O00D -86.3(7) . . . . ?
O00B C03G C03Y O009 -69.7(6) . . . . ?
O00C C045 C048 O00A -74.8(6) . . . . ?
O00D C03J C03R O006 -74.3(6) . . . . ?
O00E C03Q C041 C03S -176.1(5) . . . . ?
C00F C00I C00N O002 176.2(4) . . . . ?
C00F C00I C00N C00T -10.4(6) . . . . ?
C00F C00I C01C C010 -45.0(6) . . . . ?
C00F C00I C01C C01M 118.8(5) . . . . ?
O00G C04E C04F O011 80.1(8) . . . . ?
C00H C00J C019 C00K 152.6(4) . . . . ?
C00H C00J C019 C00W -12.0(6) . . . . ?
C00H C00Y C013 C00X 120.7(5) . . . . ?
C00H C00Y C013 C01O -42.7(6) . . . . ?
C00I C00F C00Q C00P -0.3(7) . . . . ?
C00I C00N C00T O003 -176.0(4) . . . . ?
C00I C00N C00T C00P -1.1(6) . . . . ?
C00I C01C C01M C01P -153.9(5) . . . . ?
C00J C00H C00Y C00V 11.6(6) . . . . ?
C00J C00H C00Y C013 -156.6(4) . . . . ?
C00K C01A C01H C014 1.4(7) . . . . ?
C00L C00P C00Q C00F 153.9(4) . . . . ?
C00L C00P C00T O003 22.2(6) . . . . ?
C00L C00P C00T C00N -152.3(4) . . . . ?
C00L C00R C01K C00M 1.7(7) . . . . ?
C00L C016 C01E C00M 0.5(8) . . . . ?
C00M C020 C02F C032 -152.6(5) . . . . ?
C00M C020 C02W C02V 152.5(5) . . . . ?
C00N O002 C03O C03Z -83.0(5) . . . . ?
C00N C00I C01C C010 148.3(5) . . . . ?
C00N C00I C01C C01M -47.9(7) . . . . ?
C00O C00S C00Z C028 -154.9(5) . . . . ?
C00O C00S C00Z C02X 11.1(7) . . . . ?
C00O C00S C012 C01O 11.6(7) . . . . ?
C00O C00X C013 C00Y -154.9(5) . . . . ?
C00O C00X C013 C01O 9.4(7) . . . . ?
C00P C00L C00R C01K 151.0(4) . . . . ?
C00P C00L C016 C01E -151.4(5) . . . . ?
C00Q C00F C00I C00N 11.1(6) . . . . ?
C00Q C00F C00I C01C -156.6(4) . . . . ?
C00Q C00P C00T O003 -173.9(4) . . . . ?
C00Q C00P C00T C00N 11.5(6) . . . . ?
C00R C00L C00P C00Q -124.3(5) . . . . ?
C00R C00L C00P C00T 39.2(6) . . . . ?
C00R C00L C016 C01E 10.7(7) . . . . ?
C00S C00O C00X C013 -0.2(7) . . . . ?
C00S C00Z C028 C02H 154.3(5) . . . . ?
C00S C00Z C02X C038 -154.1(5) . . . . ?
C00S C012 C01O C013 -2.7(8) . . . . ?
C00T O003 C03M C04G 79.4(5) . . . . ?
C00T O003 C03M C3 127.5(10) . . . . ?
C00T C00P C00Q C00F -11.1(6) . . . . ?
C00U C010 C01C C00I 154.3(5) . . . . ?
C00U C010 C01C C01M -9.9(7) . . . . ?
C00V O001 C03B C03K -72.6(5) . . . . ?
C00V C00W C019 C00J 13.1(6) . . . . ?
C00V C00W C019 C00K -150.1(4) . . . . ?
C00V C00Y C013 C00X -46.6(7) . . . . ?
C00V C00Y C013 C01O 150.0(5) . . . . ?
C00W O004 C02G C02B 138.6(4) . . . . ?
C00W C00V C00Y C00H -10.3(6) . . . . ?
C00W C00V C00Y C013 156.9(4) . . . . ?
C00X C00O C00S C00Z 156.0(5) . . . . ?
C00X C00O C00S C012 -10.1(7) . . . . ?
C00X C013 C01O C012 -8.0(8) . . . . ?
C00Y C00H C00J C019 -0.5(7) . . . . ?
C00Y C00V C00W O004 -177.5(4) . . . . ?
C00Y C00V C00W C019 -2.2(6) . . . . ?
C00Y C013 C01O C012 155.7(5) . . . . ?
C00Z C00S C012 C01O -154.2(5) . . . . ?
C00Z C028 C02H C01D -0.7(8) . . . . ?
C00Z C02X C038 C01D 0.5(9) . . . . ?
C010 C00U C01W C01I -151.7(5) . . . . ?
C010 C00U C01W C01P 10.7(7) . . . . ?
C010 C01C C01M C01P 10.9(7) . . . . ?
O011 C042 C04C O00E 55.9(11) . . . . ?
C012 C00S C00Z C028 10.1(7) . . . . ?
C012 C00S C00Z C02X 176.1(5) . . . . ?
C014 C015 C01F C00K 0.3(7) . . . . ?
C014 C01L C01S C02U -150.8(5) . . . . ?
C015 C014 C01H C01A -11.6(7) . . . . ?
C015 C014 C01L C017 1.1(7) . . . . ?
C015 C014 C01L C01S 163.8(4) . . . . ?
C016 C00L C00P C00Q 37.5(6) . . . . ?
C016 C00L C00P C00T -159.0(4) . . . . ?
C016 C00L C00R C01K -11.7(7) . . . . ?
C017 C01L C01S C02U 13.1(7) . . . . ?
C017 C01U C025 C01Z -153.7(5) . . . . ?
C017 C01U C025 C02U 12.2(7) . . . . ?
C018 C01B C01J C01Y 158.4(4) . . . . ?
C018 C01B C01R C02Q -157.7(4) . . . . ?
C019 C00K C01A C01H -149.9(5) . . . . ?
C019 C00K C01F C015 150.1(4) . . . . ?
C01A C00K C019 C00J 38.2(6) . . . . ?
C01A C00K C019 C00W -158.5(4) . . . . ?
C01A C00K C01F C015 -10.7(7) . . . . ?
C01B C018 C02C C01T 155.1(5) . . . . ?
C01B C018 C02R C02E -155.1(5) . . . . ?
C01B C01J C01Y C02O -0.5(7) . . . . ?
C01B C01R C02Q C02O 0.7(7) . . . . ?
C01C C00I C00N O002 -17.0(7) . . . . ?
C01C C00I C00N C00T 156.4(4) . . . . ?
C01C C01M C01P C01W -1.2(8) . . . . ?
C01D C01V C02T C037 149.5(5) . . . . ?
C01D C01V C034 C03T -150.6(5) . . . . ?
C01E C00M C01K C00R 9.4(7) . . . . ?
C01E C00M C020 C02F -6.4(7) . . . . ?
C01E C00M C020 C02W -170.8(4) . . . . ?
C01F C00K C019 C00J -121.4(5) . . . . ?
C01F C00K C019 C00W 41.8(6) . . . . ?
C01F C00K C01A C01H 9.9(7) . . . . ?
C01G C02L C03H C03E -151.0(6) . . . . ?
C01G C02V C02W C020 0.8(8) . . . . ?
C01H C014 C015 C01F 10.8(6) . . . . ?
C01H C014 C01L C017 -162.7(4) . . . . ?
C01H C014 C01L C01S 0.1(7) . . . . ?
C01I C024 C02A C029 1.0(8) . . . . ?
C01I C02P C030 C029 -1.9(8) . . . . ?
C01J C01B C01R C02Q 7.9(7) . . . . ?
C01J C01Y C02O C02K -157.0(5) . . . . ?
C01J C01Y C02O C02Q 9.0(7) . . . . ?
C01K C00M C01E C016 -10.5(7) . . . . ?
C01K C00M C020 C02F 157.0(5) . . . . ?
C01K C00M C020 C02W -7.4(7) . . . . ?
C01L C014 C015 C01F -153.7(4) . . . . ?
C01L C014 C01H C01A 152.9(5) . . . . ?
C01L C017 C01U C025 1.2(8) . . . . ?
C01L C01S C02U C025 0.1(8) . . . . ?
C01M C01P C01W C00U -9.6(8) . . . . ?
C01M C01P C01W C01I 153.3(5) . . . . ?
C01N C01T C02C C018 0.5(8) . . . . ?
C01N C029 C02A C024 149.2(5) . . . . ?
C01N C029 C030 C02P -148.9(5) . . . . ?
C01N C02E C02R C018 0.6(7) . . . . ?
C01Q O005 C02S C03C -175.4(4) . . . . ?
C01Q C02D C03N C03P -3.0(7) . . . . ?
C01Q C033 C03D C03P -0.4(7) . . . . ?
C01R C01B C01J C01Y -7.9(7) . . . . ?
C01T C01N C029 C02A -8.9(7) . . . . ?
C01T C01N C029 C030 154.7(5) . . . . ?
C01T C01N C02E C02R -12.0(7) . . . . ?
C01U C017 C01L C014 150.0(5) . . . . ?
C01U C017 C01L C01S -13.9(7) . . . . ?
C01U C025 C02U C01S -12.9(7) . . . . ?
C01V C01D C02H C028 -150.0(5) . . . . ?
C01V C01D C038 C02X 150.1(5) . . . . ?
C01V C02T C037 C02I 0.3(8) . . . . ?
C01V C034 C03T C02I 1.5(9) . . . . ?
C01W C00U C010 C01C -0.9(8) . . . . ?
C01W C01I C024 C02A -151.7(5) . . . . ?
C01W C01I C02P C030 152.4(5) . . . . ?
C01X C026 C02K C02O -149.7(5) . . . . ?
C01X C026 C02K C03E 12.9(8) . . . . ?
C01X C02L C03H C03E 14.9(8) . . . . ?
C01Y C02O C02Q C01R -9.1(7) . . . . ?
C01Z C025 C02U C01S 152.7(5) . . . . ?
C01Z C03F C03L C036 0.9(10) . . . . ?
C020 C00M C01E C016 153.7(5) . . . . ?
C020 C00M C01K C00R -154.8(5) . . . . ?
C020 C02F C032 C01G 0.1(8) . . . . ?
C021 C036 C03L C03F -10.6(9) . . . . ?
C022 C027 C02I C037 27.6(7) . . . . ?
C022 C027 C02I C03T -134.5(5) . . . . ?
C022 C027 C02M C031 8.9(7) . . . . ?
C023 C01Z C025 C01U -12.2(7) . . . . ?
C023 C01Z C025 C02U -176.9(5) . . . . ?
C023 C01Z C03F C03L 9.7(8) . . . . ?
C023 C021 C036 C02N -154.3(5) . . . . ?
C023 C021 C036 C03L 9.9(8) . . . . ?
C024 C01I C01W C00U -178.8(5) . . . . ?
C024 C01I C01W C01P 19.3(7) . . . . ?
C024 C01I C02P C030 -12.2(7) . . . . ?
C025 C01Z C023 C021 152.7(5) . . . . ?
C025 C01Z C03F C03L -154.1(6) . . . . ?
C026 C01X C02L C01G 150.5(5) . . . . ?
C026 C01X C02L C03H -15.4(7) . . . . ?
C026 C02K C02O C01Y 131.6(5) . . . . ?
C026 C02K C02O C02Q -33.2(7) . . . . ?
C026 C02K C03E C03H -13.3(8) . . . . ?
C027 C022 C02Y C02N -0.3(8) . . . . ?
C027 C02I C037 C02T -149.6(5) . . . . ?
C027 C02I C03T C034 149.2(5) . . . . ?
C027 C02M C031 C02N 0.0(7) . . . . ?
C028 C00Z C02X C038 12.7(8) . . . . ?
C029 C01N C01T C02C -152.5(5) . . . . ?
C029 C01N C02E C02R 151.8(5) . . . . ?
C02A C029 C030 C02P 15.5(7) . . . . ?
C02B O008 C046 C04D 178.3(5) . . . . ?
C02C C018 C01B C01J -136.3(5) . . . . ?
C02C C018 C01B C01R 29.0(7) . . . . ?
C02C C018 C02R C02E 11.5(7) . . . . ?
C02D O006 C03R C03J -165.6(4) . . . . ?
C02D C01Q C033 C03D -3.5(7) . . . . ?
C02D C03N C03P C03D -0.9(8) . . . . ?
C02E C01N C01T C02C 11.5(7) . . . . ?
C02E C01N C029 C02A -171.9(4) . . . . ?
C02E C01N C029 C030 -8.3(7) . . . . ?
C02F C020 C02W C02V -12.9(7) . . . . ?
C02G O004 C00W C00V -153.2(4) . . . . ?
C02G O004 C00W C019 31.7(6) . . . . ?
C02H C01D C01V C02T -3.1(7) . . . . ?
C02H C01D C01V C034 157.8(5) . . . . ?
C02H C01D C038 C02X -13.9(8) . . . . ?
C02I C027 C02M C031 -155.5(5) . . . . ?
C02J O007 C02Z C03A -170.6(4) . . . . ?
C02J C035 C039 C03S -0.8(8) . . . . ?
C02J C03Q C041 C03S -2.5(8) . . . . ?
C02K C02O C02Q C01R 156.0(5) . . . . ?
C02K C03E C03H C02L -0.6(9) . . . . ?
C02L C01G C02V C02W -154.0(5) . . . . ?
C02L C01G C032 C02F 153.4(5) . . . . ?
C02L C01X C026 C02K 1.7(8) . . . . ?
C02M C027 C02I C037 -168.3(5) . . . . ?
C02M C027 C02I C03T 29.6(7) . . . . ?
C02N C036 C03L C03F 153.8(6) . . . . ?
C02O C02K C03E C03H 148.7(6) . . . . ?
C02P C01I C01W C00U 17.5(7) . . . . ?
C02P C01I C01W C01P -144.4(5) . . . . ?
C02P C01I C024 C02A 12.6(7) . . . . ?
C02R C018 C01B C01J 29.9(6) . . . . ?
C02R C018 C01B C01R -164.9(5) . . . . ?
C02R C018 C02C C01T -12.0(7) . . . . ?
C02S O005 C01Q C02D -170.3(4) . . . . ?
C02S O005 C01Q C033 9.0(6) . . . . ?
C02T C01V C034 C03T 11.5(8) . . . . ?
C02V C01G C02L C01X 6.5(7) . . . . ?
C02V C01G C02L C03H 171.4(5) . . . . ?
C02V C01G C032 C02F -12.5(7) . . . . ?
C02W C020 C02F C032 12.7(7) . . . . ?
C02X C00Z C028 C02H -12.6(7) . . . . ?
C02Y C022 C027 C02I 156.5(5) . . . . ?
C02Y C022 C027 C02M -8.8(7) . . . . ?
C02Y C02N C031 C02M -9.0(7) . . . . ?
C02Y C02N C036 C021 144.4(5) . . . . ?
C02Y C02N C036 C03L -19.3(7) . . . . ?
C02Z O007 C02J C035 2.9(7) . . . . ?
C02Z O007 C02J C03Q -177.5(4) . . . . ?
C030 C029 C02A C024 -15.1(7) . . . . ?
C031 C02N C02Y C022 9.2(7) . . . . ?
C031 C02N C036 C021 -21.8(8) . . . . ?
C031 C02N C036 C03L 174.6(5) . . . . ?
C032 C01G C02L C01X -158.8(5) . . . . ?
C032 C01G C02L C03H 6.1(7) . . . . ?
C032 C01G C02V C02W 12.1(7) . . . . ?
C033 C01Q C02D O006 -175.4(4) . . . . ?
C033 C01Q C02D C03N 5.2(7) . . . . ?
C033 C03D C03P C03N 2.6(8) . . . . ?
C034 C01V C02T C037 -12.5(7) . . . . ?
C035 C02J C03Q O00E 178.0(5) . . . . ?
C035 C02J C03Q C041 4.4(8) . . . . ?
C035 C039 C03S C041 2.8(8) . . . . ?
C036 C021 C023 C01Z 0.6(8) . . . . ?
C036 C02N C02Y C022 -157.9(5) . . . . ?
C036 C02N C031 C02M 157.5(5) . . . . ?
C037 C02I C03T C034 -13.8(8) . . . . ?
C038 C01D C01V C02T -166.2(5) . . . . ?
C038 C01D C01V C034 -5.2(7) . . . . ?
C038 C01D C02H C028 14.0(7) . . . . ?
C039 C03S C041 C03Q -1.2(9) . . . . ?
C03A O00A C048 C045 177.7(5) . . . . ?
C03B O001 C00V C00W 126.6(4) . . . . ?
C03B O001 C00V C00Y -59.5(5) . . . . ?
C03C O009 C03Y C03G 159.4(4) . . . . ?
C03E C02K C02O C01Y -29.7(7) . . . . ?
C03E C02K C02O C02Q 165.5(5) . . . . ?
C03F C01Z C023 C021 -10.5(7) . . . . ?
C03F C01Z C025 C01U 150.6(5) . . . . ?
C03F C01Z C025 C02U -14.2(7) . . . . ?
C03G O00B C03K C03B -179.1(4) . . . . ?
C03I C03W C04B C04A -0.1(9) . . . . ?
C03I C044 C049 C04A 0.5(9) . . . . ?
C03I C044 C049 C2 -177.1(9) . . . . ?
C03J O00D C04D C046 172.3(5) . . . . ?
C03K O00B C03G C03Y -87.7(5) . . . . ?
C03M O003 C00T C00N -140.7(4) . . . . ?
C03M O003 C00T C00P 44.6(6) . . . . ?
C03O O002 C00N C00I -59.8(5) . . . . ?
C03O O002 C00N C00T 126.6(4) . . . . ?
C03Q O00E C04C C042 170.6(7) . . . . ?
C03Q C02J C035 C039 -2.8(7) . . . . ?
C03R O006 C02D C01Q 161.4(4) . . . . ?
C03R O006 C02D C03N -19.3(7) . . . . ?
C03T C02I C037 C02T 12.9(7) . . . . ?
C03U C03V C047 C040 -1.6(9) . . . . ?
C03U C03X C043 C040 0.3(9) . . . . ?
C03V C03U C03X C043 -0.6(9) . . . . ?
C03W C03I C044 C049 0.1(8) . . . . ?
C03X C03U C03V C047 1.3(9) . . . . ?
C03Y O009 C03C C02S 81.2(6) . . . . ?
C03Z O00C C045 C048 -92.9(6) . . . . ?
C042 O011 C04F C04E -175.8(6) . . . . ?
C043 C040 C047 C03V 1.2(9) . . . . ?
C044 C03I C03W C04B -0.2(8) . . . . ?
C044 C049 C04A C04B -0.8(10) . . . . ?
C044 C049 C04A C1 172.6(7) . . . . ?
C045 O00C C03Z C03O 173.9(5) . . . . ?
C046 O008 C02B C02G 171.8(4) . . . . ?
C047 C040 C043 C03X -0.6(9) . . . . ?
C048 O00A C03A C02Z 88.3(6) . . . . ?
C049 C04A C04B C03W 0.7(10) . . . . ?
C04C O00E C03Q C02J 91.9(8) . . . . ?
C04C O00E C03Q C041 -94.5(8) . . . . ?
C04D O00D C03J C03R 83.8(7) . . . . ?
C04E O00G C04G C03M 93.7(8) . . . . ?
C04E O00G C3 C03M 169.6(13) . . . . ?
C04F O011 C042 C04C -162.1(7) . . . . ?
C04G O00G C04E C04F 76.6(8) . . . . ?
C04I C04H C04M C04O 0.0 . . . . ?
C04H C04I C04Q C04U 0.0 . . . . ?
C04H C04M C04O C04U 0.0 . . . . ?
C04M C04O C04U C04Q 0.0 . . . . ?
C04O C04U C04Q C04I 0.0 . . . . ?
C04Q C04I C04H C04M 0.0 . . . . ?
C04J C03U C03V C047 178.8(6) . . . . ?
C04J C03U C03X C043 -178.1(6) . . . . ?
C04K C04R C04T C04S -3.6(17) . . . . ?
C04L C04S C04T C04R 4.5(17) . . . . ?
C04N C04K C04R C04T 0.1(17) . . . . ?
C04N C04L C04S C04T -1.8(16) . . . . ?
C04P C04K C04N C04L 175.1(11) . . . . ?
C04P C04K C04R C04T -172.7(10) . . . . ?
C04R C04K C04N C04L 2.7(18) . . . . ?
C04S C04L C04N C04K -1.9(16) . . . . ?
C04V C04I C04H C04M 174.0(8) . . . . ?
C04V C04I C04Q C04U -173.7(8) . . . . ?
C2 C049 C04A C04B 177.5(7) . . . . ?
C2 C049 C04A C1 -9.0(9) . . . . ?
C1 C04A C04B C03W -170.0(9) . . . . ?
C3 O00G C04E C04F 108.9(10) . . . . ?
